data_4338777
loop_
_publ_author_name
'Aluthge, Dinesh C.'
'Yan, Ellen X.'
'Ahn, Jun Myun'
'Mehrkhodavandi, Parisa'

_publ_section_title
;
 Role of Aggregation in the Synthesis and Polymerization Activity of
 SalBinap Indium Alkoxide Complexes.
;
_journal_issue 13
_journal_name_full 'Inorganic chemistry'
_journal_page_first 6828
_journal_page_last 6836
_journal_paper_doi 10.1021/ic500647j
_journal_volume 53
_journal_year 2014
_chemical_formula_sum 'C49.5 H52.13 In N3.75 O3'
_chemical_formula_weight 862.39
_chemical_name_systematic
;
 ?
;
_space_group_IT_number 2
_symmetry_cell_setting triclinic
_symmetry_space_group_name_Hall '-P 1'
_symmetry_space_group_name_H-M 'P -1'
_atom_sites_solution_hydrogens geom
_atom_sites_solution_primary direct
_atom_sites_solution_secondary difmap
_audit_creation_method SHELXL-97
_cell_angle_alpha 102.203(7)
_cell_angle_beta 104.575(7)
_cell_angle_gamma 112.164(6)
_cell_formula_units_Z 8
_cell_length_a 19.190(5)
_cell_length_b 20.468(6)
_cell_length_c 26.575(7)
_cell_measurement_reflns_used 320890
_cell_measurement_temperature 90(1)
_cell_measurement_theta_max 28.47
_cell_measurement_theta_min 1.14
_cell_volume 8792(4)
_computing_structure_refinement 'SHELXL-97 (Sheldrick, 2008)'
_diffrn_ambient_temperature 90(1)
_diffrn_measured_fraction_theta_full 0.992
_diffrn_measured_fraction_theta_max 0.992
_diffrn_measurement_device_type 'Bruker Apex DUO'
_diffrn_measurement_method 'area detector'
_diffrn_radiation_monochromator graphite
_diffrn_radiation_source 'fine-focus sealed tube'
_diffrn_radiation_type MoK\a
_diffrn_radiation_wavelength 0.71073
_diffrn_reflns_av_R_equivalents 0.0782
_diffrn_reflns_av_sigmaI/netI 0.0517
_diffrn_reflns_limit_h_max 25
_diffrn_reflns_limit_h_min -25
_diffrn_reflns_limit_k_max 27
_diffrn_reflns_limit_k_min -27
_diffrn_reflns_limit_l_max 35
_diffrn_reflns_limit_l_min -35
_diffrn_reflns_number 320890
_diffrn_reflns_theta_full 28.47
_diffrn_reflns_theta_max 28.47
_diffrn_reflns_theta_min 1.14
_exptl_absorpt_coefficient_mu 0.583
_exptl_absorpt_correction_T_max 0.9109
_exptl_absorpt_correction_T_min 0.7718
_exptl_absorpt_correction_type multi-scan
_exptl_absorpt_process_details 'TWINABS (Sheldrick, 2008)'
_exptl_crystal_colour 'yellow '
_exptl_crystal_density_diffrn 1.303
_exptl_crystal_density_method 'not measured'
_exptl_crystal_description irregular
_exptl_crystal_F_000 3587
_exptl_crystal_size_max 0.34
_exptl_crystal_size_mid 0.21
_exptl_crystal_size_min 0.16
_refine_diff_density_max 2.051
_refine_diff_density_min -2.527
_refine_diff_density_rms 0.117
_refine_ls_extinction_method none
_refine_ls_goodness_of_fit_ref 1.025
_refine_ls_hydrogen_treatment mixed
_refine_ls_matrix_type full
_refine_ls_number_parameters 2270
_refine_ls_number_reflns 44121
_refine_ls_number_restraints 3372
_refine_ls_restrained_S_all 0.991
_refine_ls_R_factor_all 0.0989
_refine_ls_R_factor_gt 0.0568
_refine_ls_shift/su_max 0.085
_refine_ls_shift/su_mean 0.001
_refine_ls_structure_factor_coef Fsqd
_refine_ls_weighting_details 'calc w=1/[\s^2^(Fo^2^)+(0.0435P)^2^+38.7789P] where P=(Fo^2^+2Fc^2^)/3'
_refine_ls_weighting_scheme calc
_refine_ls_wR_factor_gt 0.1214
_refine_ls_wR_factor_ref 0.1494
_reflns_number_gt 30269
_reflns_number_total 44121
_reflns_threshold_expression >2\s(I)
_cod_data_source_file ic500647j_si_002.cif
_cod_data_source_block pm098
_cod_depositor_comments 'Adding full bibliography for 4338777--4338780.cif.'
_cod_original_cell_volume 8793(4)
_cod_original_formula_sum 'C49.50 H52.13 In N3.75 O3'
_cod_database_code 4338777

loop_
_symmetry_equiv_pos_as_xyz
'x, y, z'
'-x, -y, -z'

loop_
_atom_site_label
_atom_site_type_symbol
_atom_site_fract_x
_atom_site_fract_y
_atom_site_fract_z
_atom_site_U_iso_or_equiv
_atom_site_adp_type
_atom_site_occupancy
_atom_site_symmetry_multiplicity
_atom_site_calc_flag
_atom_site_refinement_flags
_atom_site_disorder_assembly
_atom_site_disorder_group
C1 C 0.2551(2) 0.2033(2) 0.47591(15) 0.0238(8) Uani 1 1 d U B .
H1 H 0.2002 0.1837 0.4556 0.029 Uiso 1 1 calc R . .
C2 C 0.2988(2) 0.17462(19) 0.44850(14) 0.0235(8) Uani 1 1 d DU . .
C3 C 0.3840(2) 0.2060(2) 0.46659(14) 0.0226(7) Uani 1 1 d DU B .
C4 C 0.4172(2) 0.1787(2) 0.43025(14) 0.0298(9) Uani 1 1 d DU . .
C8 C 0.5075(3) 0.2155(3) 0.4461(2) 0.0523(15) Uani 1 1 d U B .
H8A H 0.5281 0.2691 0.4588 0.078 Uiso 1 1 calc R . .
H8B H 0.5207 0.2002 0.4145 0.078 Uiso 1 1 calc R . .
H8C H 0.5315 0.2008 0.4751 0.078 Uiso 1 1 calc R . .
C13 C 0.2223(2) 0.2730(2) 0.53787(16) 0.0266(8) Uani 1 1 d U B .
C14 C 0.1481(2) 0.2205(2) 0.53399(15) 0.0272(8) Uani 1 1 d U . .
C15 C 0.0925(2) 0.2460(2) 0.54602(16) 0.0301(9) Uani 1 1 d U . .
C16 C 0.0138(3) 0.1956(3) 0.54038(18) 0.0364(10) Uani 1 1 d U . .
H16 H -0.0030 0.1442 0.5270 0.044 Uiso 1 1 calc R . .
C17 C -0.0379(3) 0.2206(3) 0.55410(19) 0.0397(11) Uani 1 1 d U . .
H17 H -0.0890 0.1864 0.5503 0.048 Uiso 1 1 calc R . .
C18 C -0.0138(3) 0.2983(3) 0.57395(18) 0.0382(10) Uani 1 1 d U . .
H18 H -0.0489 0.3153 0.5836 0.046 Uiso 1 1 calc R . .
C19 C 0.0613(3) 0.3488(3) 0.57905(17) 0.0331(9) Uani 1 1 d U . .
H19 H 0.0766 0.3999 0.5921 0.040 Uiso 1 1 calc R . .
C20 C 0.1158(2) 0.3244(2) 0.56477(15) 0.0289(9) Uani 1 1 d U . .
C21 C 0.1929(2) 0.3755(2) 0.56898(16) 0.0290(9) Uani 1 1 d U . .
H21 H 0.2084 0.4267 0.5810 0.035 Uiso 1 1 calc R . .
C22 C 0.2449(2) 0.3507(2) 0.55565(16) 0.0288(9) Uani 1 1 d U . .
H22 H 0.2953 0.3849 0.5583 0.035 Uiso 1 1 calc R . .
C23 C 0.1646(3) 0.1866(2) 0.63942(17) 0.0323(10) Uani 1 1 d U . .
H23 H 0.1134 0.1737 0.6151 0.039 Uiso 1 1 calc R . .
C24 C 0.1846(3) 0.2305(2) 0.69577(18) 0.0348(10) Uani 1 1 d U . .
C25 C 0.2513(3) 0.2421(2) 0.74129(17) 0.0342(11) Uani 1 1 d U . .
C26 C 0.2536(3) 0.2749(2) 0.79531(18) 0.0396(12) Uani 1 1 d U . .
C27 C 0.1963(4) 0.2977(3) 0.80073(19) 0.0503(15) Uani 1 1 d U . .
H27 H 0.1998 0.3195 0.8363 0.060 Uiso 1 1 calc R . .
C28 C 0.1329(4) 0.2906(3) 0.7563(2) 0.0500(14) Uani 1 1 d U . .
C29 C 0.1276(3) 0.2545(2) 0.70420(19) 0.0395(11) Uani 1 1 d U . .
H29 H 0.0846 0.2458 0.6736 0.047 Uiso 1 1 calc R . .
C30 C 0.3169(4) 0.2807(3) 0.84500(19) 0.0508(14) Uani 1 1 d U . .
H30A H 0.3148 0.2322 0.8412 0.076 Uiso 1 1 calc R . .
H30B H 0.3069 0.2980 0.8777 0.076 Uiso 1 1 calc R . .
H30C H 0.3693 0.3154 0.8480 0.076 Uiso 1 1 calc R . .
C31 C 0.0695(6) 0.3147(4) 0.7645(2) 0.081(3) Uani 1 1 d DU . .
C32 C -0.0026(5) 0.2451(5) 0.7605(3) 0.108(4) Uani 1 1 d DU . .
H32A H -0.0232 0.2074 0.7249 0.163 Uiso 1 1 calc R . .
H32B H -0.0442 0.2582 0.7652 0.163 Uiso 1 1 calc R . .
H32C H 0.0141 0.2261 0.7889 0.163 Uiso 1 1 calc R . .
C33 C 0.0997(5) 0.3745(4) 0.8205(2) 0.080(2) Uani 1 1 d DU . .
H33A H 0.1146 0.3554 0.8493 0.120 Uiso 1 1 calc R . .
H33B H 0.0576 0.3877 0.8237 0.120 Uiso 1 1 calc R . .
H33C H 0.1459 0.4181 0.8239 0.120 Uiso 1 1 calc R . .
C34 C 0.0399(9) 0.3438(7) 0.7191(3) 0.201(7) Uani 1 1 d DU . .
H34A H 0.0852 0.3844 0.7181 0.302 Uiso 1 1 calc R . .
H34B H 0.0024 0.3612 0.7267 0.302 Uiso 1 1 calc R . .
H34C H 0.0135 0.3039 0.6839 0.302 Uiso 1 1 calc R . .
C35 C 0.1661(2) 0.1159(2) 0.56080(16) 0.0309(9) Uani 1 1 d U . .
C36 C 0.1298(2) 0.1393(2) 0.52104(17) 0.0288(9) Uani 1 1 d U . .
C37 C 0.0818(3) 0.0858(2) 0.46616(16) 0.0318(10) Uani 1 1 d U . .
C38 C 0.0383(3) 0.1028(2) 0.42384(18) 0.0358(10) Uani 1 1 d U . .
H38 H 0.0402 0.1501 0.4316 0.043 Uiso 1 1 calc R . .
C39 C -0.0072(3) 0.0506(3) 0.37116(19) 0.0431(12) Uani 1 1 d U . .
H39 H -0.0367 0.0624 0.3443 0.052 Uiso 1 1 calc R . .
C40 C -0.0089(3) -0.0205(3) 0.35806(19) 0.0457(13) Uani 1 1 d U . .
H40 H -0.0386 -0.0552 0.3224 0.055 Uiso 1 1 calc R . .
C41 C 0.0334(3) -0.0381(2) 0.39799(18) 0.0402(12) Uani 1 1 d U . .
H41 H 0.0323 -0.0850 0.3891 0.048 Uiso 1 1 calc R . .
C42 C 0.0790(3) 0.0137(2) 0.45261(17) 0.0322(10) Uani 1 1 d U . .
C43 C 0.1225(3) -0.0049(2) 0.49378(17) 0.0334(10) Uani 1 1 d U . .
H43 H 0.1233 -0.0509 0.4847 0.040 Uiso 1 1 calc R . .
C44 C 0.1634(3) 0.0446(2) 0.54702(18) 0.0332(10) Uani 1 1 d U . .
H44 H 0.1897 0.0309 0.5742 0.040 Uiso 1 1 calc R . .
C45 C 0.4099(3) 0.1411(3) 0.57883(19) 0.0404(11) Uani 1 1 d U B .
H45A H 0.4397 0.1352 0.6115 0.049 Uiso 1 1 calc R . .
H45B H 0.4480 0.1648 0.5624 0.049 Uiso 1 1 calc R . .
C46 C 0.3468(3) 0.0643(3) 0.5378(2) 0.0436(12) Uani 1 1 d U . .
H46A H 0.3158 0.0700 0.5061 0.065 Uiso 1 1 calc R . .
H46B H 0.3117 0.0390 0.5549 0.065 Uiso 1 1 calc R . .
H46C H 0.3732 0.0355 0.5265 0.065 Uiso 1 1 calc R . .
C47 C 0.5908(2) 0.4146(2) 0.63924(14) 0.0256(8) Uani 1 1 d U B .
H47 H 0.6451 0.4284 0.6574 0.031 Uiso 1 1 calc R . .
C48 C 0.5762(2) 0.4719(2) 0.62254(14) 0.0217(7) Uani 1 1 d U . .
C49 C 0.4993(2) 0.4633(2) 0.59153(14) 0.0206(7) Uani 1 1 d U B .
C50 C 0.4966(2) 0.5243(2) 0.57476(15) 0.0235(8) Uani 1 1 d U . .
C51 C 0.5674(2) 0.5898(2) 0.59069(15) 0.0228(7) Uani 1 1 d U . .
H51 H 0.5645 0.6287 0.5790 0.027 Uiso 1 1 calc R . .
C52 C 0.6442(2) 0.6006(2) 0.62395(15) 0.0235(8) Uani 1 1 d U . .
C53 C 0.6463(2) 0.5405(2) 0.63773(15) 0.0246(8) Uani 1 1 d U . .
H53 H 0.6960 0.5449 0.6580 0.030 Uiso 1 1 calc R . .
C54 C 0.4167(2) 0.5156(2) 0.53977(18) 0.0313(9) Uani 1 1 d U . .
H54A H 0.3922 0.4717 0.5073 0.047 Uiso 1 1 calc R . .
H54B H 0.4249 0.5591 0.5291 0.047 Uiso 1 1 calc R . .
H54C H 0.3818 0.5104 0.5606 0.047 Uiso 1 1 calc R . .
C55 C 0.7198(2) 0.6750(2) 0.64063(17) 0.0285(9) Uani 1 1 d U . .
C56 C 0.7040(3) 0.7414(2) 0.66163(18) 0.0343(10) Uani 1 1 d U . .
H56A H 0.6610 0.7401 0.6329 0.052 Uiso 1 1 calc R . .
H56B H 0.7521 0.7873 0.6720 0.052 Uiso 1 1 calc R . .
H56C H 0.6889 0.7385 0.6932 0.052 Uiso 1 1 calc R . .
C57 C 0.7913(3) 0.6809(3) 0.6861(2) 0.0460(13) Uani 1 1 d U . .
H57A H 0.7765 0.6745 0.7173 0.069 Uiso 1 1 calc R . .
H57B H 0.8365 0.7294 0.6972 0.069 Uiso 1 1 calc R . .
H57C H 0.8059 0.6426 0.6723 0.069 Uiso 1 1 calc R . .
C58 C 0.7428(3) 0.6783(2) 0.5894(2) 0.0361(10) Uani 1 1 d U . .
H58A H 0.7551 0.6377 0.5775 0.054 Uiso 1 1 calc R . .
H58B H 0.7893 0.7252 0.5987 0.054 Uiso 1 1 calc R . .
H58C H 0.6983 0.6741 0.5602 0.054 Uiso 1 1 calc R . .
C59 C 0.5840(2) 0.30607(19) 0.65069(15) 0.0223(7) Uani 1 1 d U B .
C60 C 0.6092(2) 0.3090(2) 0.70482(14) 0.0227(8) Uani 1 1 d U . .
C61 C 0.6606(2) 0.2752(2) 0.72066(15) 0.0262(8) Uani 1 1 d U . .
C62 C 0.6944(3) 0.2806(2) 0.77651(16) 0.0329(10) Uani 1 1 d U . .
H62 H 0.6818 0.3055 0.8037 0.040 Uiso 1 1 calc R . .
C63 C 0.7450(3) 0.2498(3) 0.79072(19) 0.0429(12) Uani 1 1 d U . .
H63 H 0.7667 0.2542 0.8275 0.051 Uiso 1 1 calc R . .
C64 C 0.7647(3) 0.2116(3) 0.7504(2) 0.0464(13) Uani 1 1 d U . .
H64 H 0.7987 0.1903 0.7606 0.056 Uiso 1 1 calc R . .
C65 C 0.7342(3) 0.2055(2) 0.69636(19) 0.0407(11) Uani 1 1 d U . .
H65 H 0.7481 0.1807 0.6700 0.049 Uiso 1 1 calc R . .
C66 C 0.6813(3) 0.2370(2) 0.68023(16) 0.0291(9) Uani 1 1 d U . .
C67 C 0.6500(3) 0.2329(2) 0.62460(16) 0.0313(9) Uani 1 1 d U . .
H67 H 0.6617 0.2067 0.5976 0.038 Uiso 1 1 calc R . .
C68 C 0.6032(3) 0.2667(2) 0.61042(15) 0.0281(9) Uani 1 1 d U . .
H68 H 0.5837 0.2639 0.5739 0.034 Uiso 1 1 calc R . .
C69 C 0.4856(3) 0.1838(2) 0.73750(17) 0.0362(11) Uani 1 1 d U . .
H69 H 0.5379 0.2049 0.7633 0.043 Uiso 1 1 calc R . .
C70 C 0.4429(3) 0.1027(2) 0.71789(17) 0.0329(10) Uani 1 1 d U . .
C71 C 0.3614(3) 0.0590(2) 0.68057(16) 0.0288(9) Uani 1 1 d U B .
C72 C 0.3277(2) -0.0207(2) 0.66750(15) 0.0286(9) Uani 1 1 d U . .
C73 C 0.3725(2) -0.0518(2) 0.69232(16) 0.0302(9) Uani 1 1 d U . .
H73 H 0.3485 -0.1035 0.6839 0.036 Uiso 1 1 calc R . .
C74 C 0.4539(2) -0.0089(2) 0.73022(17) 0.0309(9) Uani 1 1 d U . .
C75 C 0.4864(3) 0.0674(2) 0.74128(17) 0.0355(10) Uani 1 1 d U . .
H75 H 0.5398 0.0972 0.7654 0.043 Uiso 1 1 calc R . .
C76 C 0.2423(3) -0.0687(2) 0.62564(16) 0.0312(9) Uani 1 1 d U . .
H76A H 0.2075 -0.0488 0.6351 0.047 Uiso 1 1 calc R . .
H76B H 0.2236 -0.1192 0.6259 0.047 Uiso 1 1 calc R . .
H76C H 0.2417 -0.0686 0.5894 0.047 Uiso 1 1 calc R . .
C77 C 0.5003(3) -0.0469(3) 0.75691(19) 0.0378(10) Uani 1 1 d U . .
C78 C 0.5886(3) 0.0071(3) 0.7905(3) 0.072(2) Uani 1 1 d U . .
H78A H 0.6140 0.0281 0.7670 0.108 Uiso 1 1 calc R . .
H78B H 0.6153 -0.0193 0.8061 0.108 Uiso 1 1 calc R . .
H78C H 0.5926 0.0466 0.8197 0.108 Uiso 1 1 calc R . .
C79 C 0.4975(4) -0.1095(3) 0.7122(2) 0.0613(17) Uani 1 1 d U . .
H79A H 0.4426 -0.1476 0.6927 0.092 Uiso 1 1 calc R . .
H79B H 0.5295 -0.1311 0.7291 0.092 Uiso 1 1 calc R . .
H79C H 0.5187 -0.0893 0.6868 0.092 Uiso 1 1 calc R . .
C80 C 0.4623(4) -0.0801(6) 0.7950(3) 0.095(3) Uani 1 1 d U . .
H80A H 0.4645 -0.0407 0.8235 0.142 Uiso 1 1 calc R . .
H80B H 0.4913 -0.1041 0.8115 0.142 Uiso 1 1 calc R . .
H80C H 0.4069 -0.1162 0.7741 0.142 Uiso 1 1 calc R . .
C81 C 0.5158(3) 0.3096(2) 0.75534(16) 0.0342(10) Uani 1 1 d U . .
C82 C 0.5858(2) 0.3473(2) 0.74716(14) 0.0246(8) Uani 1 1 d U . .
C83 C 0.6376(2) 0.4247(2) 0.78151(15) 0.0253(8) Uani 1 1 d U . .
C84 C 0.7122(2) 0.4677(2) 0.77709(15) 0.0242(8) Uani 1 1 d U . .
H84 H 0.7280 0.4460 0.7506 0.029 Uiso 1 1 calc R . .
C85 C 0.7615(2) 0.5412(2) 0.81131(17) 0.0293(9) Uani 1 1 d U . .
H85 H 0.8103 0.5683 0.8080 0.035 Uiso 1 1 calc R . .
C86 C 0.7381(2) 0.5752(2) 0.85123(17) 0.0294(9) Uani 1 1 d U . .
H86 H 0.7713 0.6249 0.8740 0.035 Uiso 1 1 calc R . .
C87 C 0.6668(2) 0.5357(2) 0.85673(16) 0.0270(8) Uani 1 1 d U . .
H87 H 0.6522 0.5587 0.8835 0.032 Uiso 1 1 calc R . .
C88 C 0.6148(3) 0.4599(2) 0.82211(16) 0.0286(9) Uani 1 1 d U . .
C89 C 0.5413(3) 0.4180(2) 0.82794(17) 0.0393(11) Uani 1 1 d U . .
H89 H 0.5259 0.4405 0.8545 0.047 Uiso 1 1 calc R . .
C90 C 0.4927(3) 0.3448(2) 0.79490(18) 0.0448(13) Uani 1 1 d U . .
H90 H 0.4441 0.3180 0.7986 0.054 Uiso 1 1 calc R . .
C91 C 0.3633(3) 0.3660(2) 0.6880(2) 0.0423(12) Uani 1 1 d U B .
H91A H 0.3566 0.3562 0.7211 0.051 Uiso 1 1 calc R . .
H91B H 0.3146 0.3667 0.6667 0.051 Uiso 1 1 calc R . .
C92 C 0.4345(4) 0.4420(3) 0.7045(2) 0.0580(17) Uani 1 1 d U . .
H92A H 0.4385 0.4539 0.6720 0.087 Uiso 1 1 calc R . .
H92B H 0.4833 0.4409 0.7241 0.087 Uiso 1 1 calc R . .
H92C H 0.4271 0.4794 0.7280 0.087 Uiso 1 1 calc R . .
C105 C 0.7769(3) 0.2285(3) -0.00214(16) 0.0412(12) Uani 1 1 d U A .
C106 C 0.8356(3) 0.2773(3) -0.01576(17) 0.0436(13) Uani 1 1 d U . .
C107 C 0.8562(3) 0.2474(3) -0.06020(16) 0.0438(13) Uani 1 1 d U . .
C108 C 0.9140(4) 0.2939(3) -0.07783(17) 0.0478(14) Uani 1 1 d U . .
H108 H 0.9363 0.3457 -0.0618 0.057 Uiso 1 1 calc R . .
C109 C 0.9379(4) 0.2646(3) -0.11787(17) 0.0505(14) Uani 1 1 d U . .
H109 H 0.9766 0.2962 -0.1283 0.061 Uiso 1 1 calc R . .
C110 C 0.9029(4) 0.1854(3) -0.14325(18) 0.0544(16) Uani 1 1 d U . .
H110 H 0.9200 0.1651 -0.1696 0.065 Uiso 1 1 calc R . .
C111 C 0.8449(4) 0.1394(3) -0.12921(18) 0.0536(16) Uani 1 1 d U . .
H111 H 0.8216 0.0878 -0.1469 0.064 Uiso 1 1 calc R . .
C112 C 0.8188(4) 0.1681(3) -0.08815(17) 0.0495(15) Uani 1 1 d U . .
C113 C 0.7597(4) 0.1209(3) -0.07287(17) 0.0503(15) Uani 1 1 d U . .
H113 H 0.7344 0.0693 -0.0912 0.060 Uiso 1 1 calc R . .
C114 C 0.7386(3) 0.1497(3) -0.03143(17) 0.0438(13) Uani 1 1 d U . .
H114 H 0.6987 0.1176 -0.0221 0.053 Uiso 1 1 calc R . .
C115 C 1.0191(3) 0.3194(2) 0.05221(15) 0.0306(9) Uani 1 1 d U . .
H115 H 1.0173 0.3369 0.0226 0.037 Uiso 1 1 calc R . .
C116 C 1.0641(2) 0.2770(2) 0.05735(15) 0.0253(8) Uani 1 1 d U . .
C117 C 1.0850(2) 0.25444(19) 0.10328(14) 0.0194(7) Uani 1 1 d U . .
C118 C 1.1371(2) 0.2201(2) 0.10430(15) 0.0214(7) Uani 1 1 d U . .
C119 C 1.1653(2) 0.2104(2) 0.06189(16) 0.0248(8) Uani 1 1 d U . .
H119 H 1.1997 0.1881 0.0639 0.030 Uiso 1 1 calc R . .
C120 C 1.1450(3) 0.2325(2) 0.01539(15) 0.0276(8) Uani 1 1 d U . .
C121 C 1.0948(3) 0.2653(2) 0.01465(16) 0.0298(9) Uani 1 1 d U . .
H121 H 1.0801 0.2808 -0.0151 0.036 Uiso 1 1 calc R . .
C122 C 1.1629(3) 0.1957(3) 0.15259(18) 0.0310(9) Uani 1 1 d U . .
H12A H 1.1774 0.2344 0.1865 0.047 Uiso 1 1 calc R . .
H12B H 1.2085 0.1869 0.1525 0.047 Uiso 1 1 calc R . .
H12C H 1.1190 0.1504 0.1496 0.047 Uiso 1 1 calc R . .
C123 C 1.1843(3) 0.2245(3) -0.02796(17) 0.0347(10) Uani 1 1 d U . .
C124 C 1.2721(3) 0.2830(3) -0.0025(2) 0.0501(13) Uani 1 1 d U . .
H12D H 1.2752 0.3322 0.0050 0.075 Uiso 1 1 calc R . .
H12E H 1.2988 0.2760 -0.0278 0.075 Uiso 1 1 calc R . .
H12F H 1.2981 0.2780 0.0314 0.075 Uiso 1 1 calc R . .
C125 C 1.1409(4) 0.2350(3) -0.08030(19) 0.0502(14) Uani 1 1 d U . .
H12G H 1.0842 0.2011 -0.0941 0.075 Uiso 1 1 calc R . .
H12H H 1.1629 0.2247 -0.1080 0.075 Uiso 1 1 calc R . .
H12I H 1.1484 0.2857 -0.0716 0.075 Uiso 1 1 calc R . .
C126 C 1.1786(3) 0.1457(3) -0.04559(19) 0.0436(12) Uani 1 1 d U . .
H12J H 1.2074 0.1379 -0.0141 0.065 Uiso 1 1 calc R . .
H12K H 1.2019 0.1410 -0.0733 0.065 Uiso 1 1 calc R . .
H12L H 1.1229 0.1088 -0.0604 0.065 Uiso 1 1 calc R . .
C127 C 0.9480(3) 0.3853(2) 0.06573(16) 0.0324(10) Uani 1 1 d U . .
C128 C 0.8819(3) 0.3596(2) 0.01810(16) 0.0394(12) Uani 1 1 d U . .
C129 C 0.8591(3) 0.4127(3) 0.00105(17) 0.0456(13) Uani 1 1 d U . .
C130 C 0.7954(4) 0.3915(3) -0.04929(19) 0.0614(18) Uani 1 1 d U . .
H130 H 0.7675 0.3415 -0.0724 0.074 Uiso 1 1 calc R . .
C131 C 0.7738(5) 0.4431(3) -0.0647(2) 0.073(2) Uani 1 1 d U . .
H131 H 0.7325 0.4282 -0.0983 0.087 Uiso 1 1 calc R . .
C132 C 0.8139(4) 0.5184(3) -0.0298(2) 0.0649(19) Uani 1 1 d U . .
H132 H 0.7982 0.5530 -0.0398 0.078 Uiso 1 1 calc R . .
C133 C 0.8758(4) 0.5407(3) 0.01868(18) 0.0476(14) Uani 1 1 d U . .
H133 H 0.9020 0.5907 0.0415 0.057 Uiso 1 1 calc R . .
C134 C 0.9013(3) 0.4896(3) 0.03525(16) 0.0390(11) Uani 1 1 d U . .
C135 C 0.9667(3) 0.5122(2) 0.08480(16) 0.0376(11) Uani 1 1 d U . .
H135 H 0.9941 0.5623 0.1076 0.045 Uiso 1 1 calc R . .
C136 C 0.9903(3) 0.4618(2) 0.09968(15) 0.0304(9) Uani 1 1 d U . .
H136 H 1.0341 0.4776 0.1321 0.037 Uiso 1 1 calc R . .
C137 C 0.8661(3) 0.3640(3) 0.20499(19) 0.0462(13) Uani 1 1 d U A .
H13A H 0.9057 0.3723 0.2397 0.055 Uiso 1 1 calc R . .
H13B H 0.8133 0.3440 0.2079 0.055 Uiso 1 1 calc R . .
C138 C 0.8844(4) 0.4374(3) 0.1959(2) 0.0529(14) Uani 1 1 d U . .
H13C H 0.8446 0.4298 0.1620 0.079 Uiso 1 1 calc R . .
H13D H 0.9370 0.4580 0.1937 0.079 Uiso 1 1 calc R . .
H13E H 0.8832 0.4716 0.2262 0.079 Uiso 1 1 calc R . .
C139 C 0.7086(2) 0.0856(3) 0.16884(17) 0.0423(13) Uani 1 1 d U A .
H139 H 0.7068 0.0730 0.2003 0.051 Uiso 1 1 calc R . .
C140 C 0.6564(2) 0.0250(3) 0.11709(17) 0.0442(13) Uani 1 1 d U . .
C141 C 0.6397(2) 0.0326(3) 0.06392(18) 0.0415(12) Uani 1 1 d U A .
C142 C 0.5812(3) -0.0326(3) 0.01768(18) 0.0434(13) Uani 1 1 d U . .
C143 C 0.5437(3) -0.0990(3) 0.02597(19) 0.0477(14) Uani 1 1 d U . .
H143 H 0.5045 -0.1403 -0.0047 0.057 Uiso 1 1 calc R . .
C144 C 0.5608(3) -0.1087(3) 0.07791(18) 0.0494(14) Uani 1 1 d U . .
C145 C 0.6162(3) -0.0447(3) 0.12229(19) 0.0488(14) Uani 1 1 d U . .
H145 H 0.6275 -0.0480 0.1575 0.059 Uiso 1 1 calc R . .
C146 C 0.5617(3) -0.0260(3) -0.03883(18) 0.0510(14) Uani 1 1 d U . .
H14A H 0.5510 0.0164 -0.0377 0.076 Uiso 1 1 calc R . .
H14B H 0.5149 -0.0709 -0.0646 0.076 Uiso 1 1 calc R . .
H14C H 0.6068 -0.0193 -0.0503 0.076 Uiso 1 1 calc R . .
C147 C 0.5154(3) -0.1834(3) 0.0842(2) 0.0576(17) Uani 1 1 d U . .
C148 C 0.5512(3) -0.1825(4) 0.1431(2) 0.0661(19) Uani 1 1 d U . .
H14D H 0.6075 -0.1695 0.1522 0.099 Uiso 1 1 calc R . .
H14E H 0.5231 -0.2313 0.1451 0.099 Uiso 1 1 calc R . .
H14F H 0.5452 -0.1461 0.1688 0.099 Uiso 1 1 calc R . .
C149 C 0.5193(4) -0.2462(3) 0.0438(2) 0.0645(18) Uani 1 1 d U . .
H14G H 0.4963 -0.2483 0.0066 0.097 Uiso 1 1 calc R . .
H14H H 0.4894 -0.2933 0.0476 0.097 Uiso 1 1 calc R . .
H14I H 0.5747 -0.2365 0.0519 0.097 Uiso 1 1 calc R . .
C150 C 0.4267(3) -0.1994(4) 0.0725(3) 0.078(2) Uani 1 1 d U . .
H15A H 0.4245 -0.1612 0.0992 0.118 Uiso 1 1 calc R . .
H15B H 0.3970 -0.2475 0.0750 0.118 Uiso 1 1 calc R . .
H15C H 0.4032 -0.1995 0.0360 0.118 Uiso 1 1 calc R . .
C151 C 0.7946(2) 0.1996(3) 0.23610(16) 0.0334(10) Uani 1 1 d U A .
C152 C 0.8610(2) 0.1992(2) 0.27027(15) 0.0267(8) Uani 1 1 d U . .
C153 C 0.8903(2) 0.2400(2) 0.32861(15) 0.0291(9) Uani 1 1 d U . .
C154 C 0.9555(2) 0.2388(2) 0.36724(16) 0.0294(9) Uani 1 1 d U . .
H154 H 0.9792 0.2096 0.3553 0.035 Uiso 1 1 calc R . .
C155 C 0.9839(3) 0.2807(3) 0.42250(17) 0.0407(11) Uani 1 1 d U . .
H155 H 1.0270 0.2799 0.4475 0.049 Uiso 1 1 calc R . .
C156 C 0.9481(4) 0.3245(3) 0.44133(18) 0.0506(13) Uani 1 1 d U . .
H156 H 0.9684 0.3535 0.4785 0.061 Uiso 1 1 calc R . .
C157 C 0.8842(3) 0.3247(3) 0.40542(19) 0.0499(13) Uani 1 1 d U . .
H157 H 0.8602 0.3530 0.4186 0.060 Uiso 1 1 calc R . .
C158 C 0.8528(3) 0.2827(3) 0.34821(17) 0.0400(11) Uani 1 1 d U . .
C159 C 0.7852(3) 0.2816(3) 0.3107(2) 0.0521(14) Uani 1 1 d U . .
H159 H 0.7599 0.3085 0.3236 0.063 Uiso 1 1 calc R . .
C160 C 0.7569(3) 0.2415(3) 0.25603(19) 0.0473(14) Uani 1 1 d U . .
H160 H 0.7127 0.2416 0.2316 0.057 Uiso 1 1 calc R . .
C161 C 1.0320(2) 0.3211(2) 0.28228(15) 0.0216(7) Uani 1 1 d U . .
H161 H 1.0358 0.3025 0.3113 0.026 Uiso 1 1 calc R . .
C162 C 1.0715(2) 0.4017(2) 0.29837(15) 0.0232(8) Uani 1 1 d U . .
C163 C 1.0787(2) 0.4426(2) 0.26172(14) 0.0226(7) Uani 1 1 d U A .
C164 C 1.1211(2) 0.5225(2) 0.28580(15) 0.0232(8) Uani 1 1 d U . .
C165 C 1.1570(2) 0.5568(2) 0.34281(15) 0.0254(8) Uani 1 1 d U . .
H165 H 1.1856 0.6089 0.3573 0.030 Uiso 1 1 calc R . .
C166 C 1.1523(2) 0.5163(2) 0.37998(15) 0.0250(8) Uani 1 1 d U . .
C167 C 1.1087(2) 0.4396(2) 0.35646(15) 0.0263(8) Uani 1 1 d U . .
H167 H 1.1033 0.4112 0.3796 0.032 Uiso 1 1 calc R . .
C168 C 1.1255(3) 0.5689(2) 0.24857(15) 0.0278(8) Uani 1 1 d U . .
H16A H 1.1472 0.5533 0.2221 0.042 Uiso 1 1 calc R . .
H16B H 1.1599 0.6209 0.2704 0.042 Uiso 1 1 calc R . .
H16C H 1.0723 0.5620 0.2295 0.042 Uiso 1 1 calc R . .
C169 C 1.1942(3) 0.5578(2) 0.44259(15) 0.0280(8) Uani 1 1 d U . .
C170 C 1.2848(3) 0.6037(3) 0.45703(17) 0.0392(11) Uani 1 1 d U . .
H17A H 1.3075 0.5705 0.4472 0.059 Uiso 1 1 calc R . .
H17B H 1.3105 0.6313 0.4960 0.059 Uiso 1 1 calc R . .
H17C H 1.2934 0.6380 0.4369 0.059 Uiso 1 1 calc R . .
C171 C 1.1596(3) 0.6110(3) 0.46002(18) 0.0442(12) Uani 1 1 d U . .
H17D H 1.1686 0.6464 0.4408 0.066 Uiso 1 1 calc R . .
H17E H 1.1858 0.6375 0.4992 0.066 Uiso 1 1 calc R . .
H17F H 1.1026 0.5827 0.4510 0.066 Uiso 1 1 calc R . .
C172 C 1.1828(3) 0.5042(3) 0.47537(17) 0.0478(13) Uani 1 1 d U . .
H17G H 1.1261 0.4749 0.4670 0.072 Uiso 1 1 calc R . .
H17H H 1.2092 0.5326 0.5142 0.072 Uiso 1 1 calc R . .
H17I H 1.2058 0.4714 0.4655 0.072 Uiso 1 1 calc R . .
C173 C 0.9641(2) 0.1939(2) 0.23026(14) 0.0184(7) Uani 1 1 d U . .
C174 C 0.9027(2) 0.1577(2) 0.24772(14) 0.0199(7) Uani 1 1 d U . .
C175 C 0.8790(2) 0.0815(2) 0.24257(15) 0.0266(8) Uani 1 1 d U . .
C176 C 0.8173(3) 0.0405(2) 0.26093(17) 0.0373(11) Uani 1 1 d U . .
H176 H 0.7922 0.0646 0.2776 0.045 Uiso 1 1 calc R . .
C177 C 0.7949(3) -0.0335(3) 0.25421(19) 0.0529(15) Uani 1 1 d U . .
H177 H 0.7546 -0.0593 0.2661 0.063 Uiso 1 1 calc R . .
C178 C 0.8319(4) -0.0706(3) 0.22976(19) 0.0568(17) Uani 1 1 d U . .
H178 H 0.8150 -0.1213 0.2247 0.068 Uiso 1 1 calc R . .
C179 C 0.8928(3) -0.0337(2) 0.21303(18) 0.0429(12) Uani 1 1 d U . .
H179 H 0.9178 -0.0590 0.1976 0.052 Uiso 1 1 calc R . .
C180 C 0.9179(3) 0.0431(2) 0.21909(16) 0.0289(9) Uani 1 1 d U . .
C181 C 0.9807(2) 0.0825(2) 0.20244(15) 0.0240(8) Uani 1 1 d U . .
H181 H 1.0072 0.0583 0.1878 0.029 Uiso 1 1 calc R . .
C182 C 1.0028(2) 0.1561(2) 0.20761(14) 0.0203(7) Uani 1 1 d U . .
H182 H 1.0439 0.1814 0.1960 0.024 Uiso 1 1 calc R . .
C183 C 0.8799(2) 0.1330(2) 0.07176(16) 0.0274(8) Uani 1 1 d U A .
H18A H 0.9363 0.1435 0.0852 0.033 Uiso 1 1 calc R . .
H18B H 0.8658 0.1331 0.0341 0.033 Uiso 1 1 calc R . .
C184 C 0.8288(3) 0.0561(3) 0.0715(2) 0.0404(11) Uani 1 1 d U . .
H18C H 0.7728 0.0415 0.0524 0.061 Uiso 1 1 calc R . .
H18D H 0.8374 0.0570 0.1088 0.061 Uiso 1 1 calc R . .
H18E H 0.8435 0.0207 0.0530 0.061 Uiso 1 1 calc R . .
C185 C 0.6119(4) 0.6156(3) 0.7524(2) 0.0574(15) Uani 1 1 d U . .
H18F H 0.5642 0.5943 0.7197 0.086 Uiso 1 1 calc R . .
H18G H 0.6297 0.5783 0.7562 0.086 Uiso 1 1 calc R . .
H18H H 0.6539 0.6573 0.7495 0.086 Uiso 1 1 calc R . .
C186 C 0.5943(4) 0.6406(4) 0.7993(3) 0.0641(17) Uani 1 1 d U . .
C196 C 0.6144(6) 0.3209(6) 0.3638(3) 0.105(3) Uani 1 1 d U . .
C195 C 0.5468(10) 0.3256(9) 0.3326(5) 0.256(11) Uani 1 1 d U . .
H19A H 0.5119 0.2791 0.3024 0.383 Uiso 1 1 calc R . .
H19B H 0.5642 0.3658 0.3183 0.383 Uiso 1 1 calc R . .
H19C H 0.5179 0.3350 0.3556 0.383 Uiso 1 1 calc R . .
C193 C 0.6200(5) 0.8269(4) 0.9287(4) 0.090(2) Uani 1 1 d U . .
H19D H 0.6136 0.7778 0.9114 0.135 Uiso 1 1 calc R . .
H19E H 0.5692 0.8280 0.9156 0.135 Uiso 1 1 calc R . .
H19F H 0.6379 0.8387 0.9681 0.135 Uiso 1 1 calc R . .
C194 C 0.6781(5) 0.8805(4) 0.9154(3) 0.074(2) Uani 1 1 d U . .
C187 C 0.2984(5) 0.8113(5) 0.5425(3) 0.091(2) Uani 1 1 d U . .
H18I H 0.3229 0.7789 0.5357 0.137 Uiso 1 1 calc R . .
H18J H 0.2575 0.7897 0.5570 0.137 Uiso 1 1 calc R . .
H18K H 0.3389 0.8595 0.5688 0.137 Uiso 1 1 calc R . .
C188 C 0.2614(5) 0.8203(6) 0.4906(4) 0.095(3) Uani 1 1 d U . .
C189 C 0.0646(5) 0.9434(5) 0.0348(3) 0.085(2) Uani 1 1 d U . .
H18L H 0.0163 0.9339 0.0062 0.127 Uiso 1 1 calc R . .
H18M H 0.0735 0.8998 0.0281 0.127 Uiso 1 1 calc R . .
H18N H 0.1099 0.9852 0.0350 0.127 Uiso 1 1 calc R . .
C190 C 0.0559(5) 0.9604(4) 0.0874(3) 0.074(2) Uani 1 1 d U . .
C191 C 0.5394(8) 1.0295(5) 0.6032(5) 0.162(6) Uani 1 1 d U . .
H19G H 0.5177 1.0647 0.6019 0.243 Uiso 1 1 calc R . .
H19H H 0.5957 1.0537 0.6085 0.243 Uiso 1 1 calc R . .
H19I H 0.5334 1.0118 0.6332 0.243 Uiso 1 1 calc R . .
C192 C 0.4965(8) 0.9670(5) 0.5519(4) 0.132(4) Uani 1 1 d U . .
N1 N 0.28092(19) 0.25255(17) 0.52470(13) 0.0239(7) Uani 1 1 d U . .
N2 N 0.2076(2) 0.16256(18) 0.61774(13) 0.0294(8) Uani 1 1 d U . .
N3 N 0.54214(19) 0.34769(17) 0.63344(12) 0.0210(6) Uani 1 1 d U . .
N4 N 0.4619(2) 0.23115(19) 0.72453(13) 0.0344(9) Uani 1 1 d U . .
N5 N 0.7521(2) 0.2502(2) 0.04221(14) 0.0401(10) Uani 1 1 d U . .
N6 N 0.9810(2) 0.33693(18) 0.08191(12) 0.0261(7) Uani 1 1 d U . .
N7 N 0.75666(19) 0.1537(2) 0.17822(13) 0.0311(8) Uani 1 1 d U . .
N8 N 0.99169(18) 0.27068(16) 0.23324(12) 0.0178(6) Uani 1 1 d U . .
N9 N 0.5808(6) 0.6611(5) 0.8360(3) 0.127(3) Uani 1 1 d U . .
N10 N 0.2307(5) 0.8261(7) 0.4472(4) 0.153(4) Uani 1 1 d U . .
N11 N 0.0473(5) 0.9712(4) 0.1291(3) 0.099(2) Uani 1 1 d U . .
N12 N 0.4524(6) 0.9131(5) 0.5127(4) 0.125(3) Uani 1 1 d U . .
N13 N 0.7265(6) 0.9249(5) 0.9047(4) 0.120(3) Uani 1 1 d U . .
N14 N 0.6686(5) 0.3154(5) 0.3886(3) 0.104(3) Uani 1 1 d U . .
O1 O 0.43399(16) 0.26022(16) 0.51372(11) 0.0278(6) Uani 1 1 d U . .
O2 O 0.30727(19) 0.22215(16) 0.73613(11) 0.0346(7) Uani 1 1 d U . .
O5 O 0.37480(17) 0.18883(14) 0.59492(11) 0.0269(6) Uani 1 1 d U . .
O3 O 0.43147(16) 0.40310(14) 0.57726(11) 0.0245(6) Uani 1 1 d U . .
O4 O 0.31463(18) 0.08637(15) 0.65826(11) 0.0307(6) Uani 1 1 d U . .
O6 O 0.37293(17) 0.30669(14) 0.65585(11) 0.0264(6) Uani 1 1 d U . .
O7 O 1.06193(15) 0.26677(14) 0.14490(10) 0.0196(5) Uani 1 1 d U . .
O10 O 0.87088(15) 0.19193(14) 0.10523(10) 0.0207(5) Uani 1 1 d U . .
O8 O 0.67502(19) 0.0959(2) 0.05548(12) 0.0413(8) Uani 1 1 d U . .
O9 O 1.05009(17) 0.41217(15) 0.20778(10) 0.0261(6) Uani 1 1 d U . .
O11 O 0.86702(18) 0.31048(17) 0.16138(11) 0.0317(7) Uani 1 1 d U . .
In1 In 0.408109(16) 0.296276(14) 0.584413(11) 0.02282(6) Uani 1 1 d U B .
In2 In 0.338192(18) 0.197884(15) 0.664813(11) 0.02895(7) Uani 1 1 d U B .
In3 In 0.765214(18) 0.202812(19) 0.110792(11) 0.03389(8) Uani 1 1 d U A .
In4 In 0.971820(16) 0.299556(14) 0.155585(10) 0.02081(6) Uani 1 1 d U A .
C1A C 0.6809(6) 0.3170(6) 0.0841(5) 0.0190(19) Uani 0.531(10) 1 d PU A 1
C2A C 0.6553(6) 0.2789(6) 0.1198(4) 0.022(2) Uani 0.531(10) 1 d PU A 1
C3A C 0.6059(6) 0.3002(7) 0.1449(5) 0.027(2) Uani 0.531(10) 1 d PU A 1
C4A C 0.5877(6) 0.3568(6) 0.1361(4) 0.031(2) Uani 0.531(10) 1 d PU A 1
H4A H 0.5553 0.3691 0.1531 0.037 Uiso 0.531(10) 1 calc PR A 1
C5A C 0.6164(7) 0.3971(7) 0.1024(5) 0.024(2) Uani 0.531(10) 1 d PU A 1
C6A C 0.6615(6) 0.3761(6) 0.0767(4) 0.027(2) Uani 0.531(10) 1 d PU A 1
H6A H 0.6803 0.4008 0.0537 0.032 Uiso 0.531(10) 1 calc PR A 1
C7A C 0.5748(8) 0.2598(8) 0.1814(5) 0.048(3) Uani 0.531(10) 1 d PU A 1
H7AA H 0.5574 0.2071 0.1649 0.072 Uiso 0.531(10) 1 calc PR A 1
H7AB H 0.5300 0.2675 0.1857 0.072 Uiso 0.531(10) 1 calc PR A 1
H7AC H 0.6170 0.2789 0.2169 0.072 Uiso 0.531(10) 1 calc PR A 1
C8A C 0.5942(6) 0.4601(6) 0.0963(5) 0.038(2) Uani 0.531(10) 1 d PU A 1
C9A C 0.6206(6) 0.5175(6) 0.1548(5) 0.046(3) Uani 0.531(10) 1 d PU A 1
H9AA H 0.5963 0.4918 0.1769 0.069 Uiso 0.531(10) 1 calc PR A 1
H9AB H 0.6033 0.5552 0.1512 0.069 Uiso 0.531(10) 1 calc PR A 1
H9AC H 0.6784 0.5409 0.1724 0.069 Uiso 0.531(10) 1 calc PR A 1
C10A C 0.5014(7) 0.4265(6) 0.0688(5) 0.048(3) Uani 0.531(10) 1 d PU A 1
H10A H 0.4827 0.3870 0.0344 0.071 Uiso 0.531(10) 1 calc PR A 1
H10B H 0.4874 0.4650 0.0619 0.071 Uiso 0.531(10) 1 calc PR A 1
H10C H 0.4765 0.4067 0.0929 0.071 Uiso 0.531(10) 1 calc PR A 1
C11A C 0.6337(8) 0.5004(7) 0.0618(5) 0.043(3) Uani 0.531(10) 1 d PU A 1
H11A H 0.6914 0.5207 0.0785 0.064 Uiso 0.531(10) 1 calc PR A 1
H11B H 0.6198 0.5405 0.0598 0.064 Uiso 0.531(10) 1 calc PR A 1
H11C H 0.6151 0.4657 0.0252 0.064 Uiso 0.531(10) 1 calc PR A 1
C93A C 0.7182(8) 0.2959(8) 0.0485(5) 0.0219(18) Uani 0.531(10) 1 d PU A 1
H93A H 0.7194 0.3203 0.0226 0.026 Uiso 0.531(10) 1 calc PR A 1
O7A O 0.6705(5) 0.2264(5) 0.1292(3) 0.0225(16) Uani 0.531(10) 1 d PU A 1
C1B C 0.6969(7) 0.3341(7) 0.0701(5) 0.023(2) Uani 0.469(10) 1 d PU A 2
C2B C 0.6723(6) 0.3017(6) 0.1097(5) 0.017(2) Uani 0.469(10) 1 d PU A 2
C3B C 0.6235(7) 0.3266(7) 0.1331(5) 0.030(3) Uani 0.469(10) 1 d PU A 2
C4B C 0.6019(8) 0.3788(8) 0.1169(7) 0.028(3) Uani 0.469(10) 1 d PU A 2
H4B H 0.5691 0.3933 0.1321 0.034 Uiso 0.469(10) 1 calc PR A 2
C5B C 0.6270(7) 0.4106(6) 0.0790(6) 0.033(3) Uani 0.469(10) 1 d PU A 2
C6B C 0.6743(6) 0.3877(6) 0.0571(5) 0.026(2) Uani 0.469(10) 1 d PU A 2
H6B H 0.6924 0.4088 0.0322 0.032 Uiso 0.469(10) 1 calc PR A 2
C7B C 0.5962(8) 0.2938(8) 0.1736(6) 0.041(3) Uani 0.469(10) 1 d PU A 2
H7BA H 0.5808 0.2411 0.1613 0.061 Uiso 0.469(10) 1 calc PR A 2
H7BB H 0.5507 0.3012 0.1766 0.061 Uiso 0.469(10) 1 calc PR A 2
H7BC H 0.6395 0.3180 0.2090 0.061 Uiso 0.469(10) 1 calc PR A 2
C8B C 0.5996(8) 0.4675(7) 0.0649(7) 0.044(3) Uani 0.469(10) 1 d PU A 2
C9B C 0.5050(8) 0.4275(8) 0.0357(7) 0.060(4) Uani 0.469(10) 1 d PU A 2
H9BA H 0.4900 0.3939 -0.0008 0.089 Uiso 0.469(10) 1 calc PR A 2
H9BB H 0.4863 0.4645 0.0331 0.089 Uiso 0.469(10) 1 calc PR A 2
H9BC H 0.4811 0.3996 0.0568 0.089 Uiso 0.469(10) 1 calc PR A 2
C10B C 0.6195(8) 0.5293(7) 0.1187(7) 0.061(4) Uani 0.469(10) 1 d PU A 2
H10D H 0.5965 0.5066 0.1425 0.092 Uiso 0.469(10) 1 calc PR A 2
H10E H 0.5973 0.5621 0.1099 0.092 Uiso 0.469(10) 1 calc PR A 2
H10F H 0.6771 0.5576 0.1372 0.092 Uiso 0.469(10) 1 calc PR A 2
C11B C 0.6384(11) 0.5024(10) 0.0291(9) 0.081(5) Uani 0.469(10) 1 d PU A 2
H11D H 0.6960 0.5280 0.0479 0.122 Uiso 0.469(10) 1 calc PR A 2
H11E H 0.6195 0.5376 0.0209 0.122 Uiso 0.469(10) 1 calc PR A 2
H11F H 0.6247 0.4641 -0.0048 0.122 Uiso 0.469(10) 1 calc PR A 2
C93B C 0.7357(9) 0.3060(10) 0.0368(6) 0.0219(18) Uani 0.469(10) 1 d PU A 2
H93B H 0.7492 0.3277 0.0110 0.026 Uiso 0.469(10) 1 calc PR A 2
O7B O 0.6922(6) 0.2522(5) 0.1255(4) 0.0236(18) Uani 0.469(10) 1 d PU A 2
C213 C 0.2580(10) 0.5199(9) 0.7099(7) 0.165(6) Uani 1 1 d U . .
N15 N 0.279(2) 0.5533(8) 0.6866(7) 0.442(16) Uani 1 1 d U . .
C214 C 0.2489(9) 0.4721(9) 0.7438(8) 0.213(8) Uani 1 1 d U . .
H21A H 0.1932 0.4358 0.7312 0.320 Uiso 1 1 calc R . .
H21B H 0.2661 0.5023 0.7817 0.320 Uiso 1 1 calc R . .
H21C H 0.2814 0.4465 0.7408 0.320 Uiso 1 1 calc R . .
C5 C 0.3631(10) 0.1209(13) 0.3805(7) 0.0334(13) Uani 0.567(7) 1 d PDU B 3
H5 H 0.3840 0.1015 0.3566 0.040 Uiso 0.567(7) 1 calc PR B 3
C7 C 0.2525(9) 0.1166(12) 0.3967(6) 0.0252(14) Uani 0.567(7) 1 d PDU B 3
C6C C 0.2840(11) 0.0923(9) 0.3656(5) 0.037(3) Uani 0.567(7) 1 d PDU B 3
C9 C 0.2327(5) 0.0364(4) 0.3009(3) 0.032(2) Uani 0.567(7) 1 d PDU B 3
C10 C 0.1429(8) 0.0135(14) 0.2870(9) 0.041(4) Uani 0.567(7) 1 d PDU B 3
H10G H 0.1258 -0.0061 0.3139 0.061 Uiso 0.567(7) 1 calc PR B 3
H10H H 0.1126 -0.0242 0.2509 0.061 Uiso 0.567(7) 1 calc PR B 3
H10I H 0.1337 0.0566 0.2874 0.061 Uiso 0.567(7) 1 calc PR B 3
C11 C 0.2451(7) -0.0337(5) 0.2968(4) 0.045(2) Uani 0.567(7) 1 d PDU B 3
H11G H 0.3012 -0.0205 0.3041 0.067 Uiso 0.567(7) 1 calc PR B 3
H11H H 0.2132 -0.0699 0.2602 0.067 Uiso 0.567(7) 1 calc PR B 3
H11I H 0.2288 -0.0548 0.3234 0.067 Uiso 0.567(7) 1 calc PR B 3
C12 C 0.2581(5) 0.0687(4) 0.2580(3) 0.037(2) Uani 0.567(7) 1 d PDU B 3
H12M H 0.2506 0.1128 0.2602 0.056 Uiso 0.567(7) 1 calc PR B 3
H12N H 0.2257 0.0320 0.2217 0.056 Uiso 0.567(7) 1 calc PR B 3
H12O H 0.3141 0.0815 0.2651 0.056 Uiso 0.567(7) 1 calc PR B 3
C5C C 0.3684(11) 0.1215(17) 0.3792(9) 0.0334(13) Uani 0.433(7) 1 d PDU B 4
H5C H 0.3937 0.1058 0.3571 0.040 Uiso 0.433(7) 1 calc PR B 4
C7C C 0.2449(12) 0.1169(16) 0.3977(8) 0.0252(14) Uani 0.433(7) 1 d PDU B 4
H7C H 0.1894 0.0990 0.3885 0.030 Uiso 0.433(7) 1 calc PR B 4
C6 C 0.2776(10) 0.0837(12) 0.3576(7) 0.0261(15) Uani 0.433(7) 1 d PDU B 4
C9C C 0.2220(6) 0.0121(5) 0.3137(4) 0.031(2) Uani 0.433(7) 1 d PDU B 4
C10C C 0.1566(13) 0.025(2) 0.2777(12) 0.054(7) Uani 0.433(7) 1 d PDU B 4
H10J H 0.1256 0.0361 0.2985 0.081 Uiso 0.433(7) 1 calc PR B 4
H10K H 0.1216 -0.0190 0.2457 0.081 Uiso 0.433(7) 1 calc PR B 4
H10L H 0.1814 0.0668 0.2662 0.081 Uiso 0.433(7) 1 calc PR B 4
C11C C 0.2698(7) -0.0065(7) 0.2798(5) 0.040(3) Uani 0.433(7) 1 d PDU B 4
H11J H 0.2929 0.0339 0.2668 0.060 Uiso 0.433(7) 1 calc PR B 4
H11K H 0.2343 -0.0518 0.2487 0.060 Uiso 0.433(7) 1 calc PR B 4
H11L H 0.3122 -0.0134 0.3025 0.060 Uiso 0.433(7) 1 calc PR B 4
C12C C 0.1823(7) -0.0544(5) 0.3318(5) 0.048(3) Uani 0.433(7) 1 d PDU B 4
H12P H 0.2234 -0.0599 0.3572 0.072 Uiso 0.433(7) 1 calc PR B 4
H12Q H 0.1512 -0.0993 0.3000 0.072 Uiso 0.433(7) 1 calc PR B 4
H12R H 0.1474 -0.0455 0.3497 0.072 Uiso 0.433(7) 1 calc PR B 4

loop_
_atom_site_aniso_label
_atom_site_aniso_U_11
_atom_site_aniso_U_22
_atom_site_aniso_U_33
_atom_site_aniso_U_23
_atom_site_aniso_U_13
_atom_site_aniso_U_12
C1 0.031(2) 0.0166(17) 0.0218(18) 0.0100(14) 0.0135(15) 0.0040(15)
C2 0.033(2) 0.0194(17) 0.0200(17) 0.0094(14) 0.0117(15) 0.0109(16)
C3 0.031(2) 0.0228(18) 0.0155(16) 0.0092(14) 0.0108(15) 0.0102(16)
C4 0.035(2) 0.034(2) 0.0231(19) 0.0084(16) 0.0136(17) 0.0173(19)
C8 0.036(3) 0.073(4) 0.032(2) -0.007(2) 0.016(2) 0.019(3)
C13 0.0260(19) 0.0244(19) 0.0216(18) 0.0031(15) 0.0125(15) 0.0037(16)
C14 0.0256(19) 0.027(2) 0.0199(18) 0.0026(15) 0.0110(15) 0.0039(16)
C15 0.029(2) 0.033(2) 0.0190(18) 0.0049(16) 0.0097(16) 0.0052(17)
C16 0.032(2) 0.038(2) 0.029(2) 0.0068(18) 0.0155(18) 0.0055(19)
C17 0.026(2) 0.049(3) 0.035(2) 0.012(2) 0.0149(18) 0.007(2)
C18 0.030(2) 0.058(3) 0.030(2) 0.016(2) 0.0134(18) 0.021(2)
C19 0.032(2) 0.043(2) 0.0234(19) 0.0110(18) 0.0099(17) 0.017(2)
C20 0.027(2) 0.037(2) 0.0173(17) 0.0053(16) 0.0083(15) 0.0113(18)
C21 0.031(2) 0.029(2) 0.0224(19) 0.0056(16) 0.0109(16) 0.0097(17)
C22 0.028(2) 0.0227(19) 0.0244(19) 0.0042(15) 0.0119(16) 0.0010(16)
C23 0.040(2) 0.0214(19) 0.027(2) 0.0055(16) 0.0212(18) 0.0013(17)
C24 0.056(3) 0.0174(18) 0.032(2) 0.0092(16) 0.031(2) 0.0075(19)
C25 0.062(3) 0.0131(17) 0.025(2) 0.0065(15) 0.032(2) 0.0038(18)
C26 0.081(4) 0.0168(18) 0.026(2) 0.0118(16) 0.034(2) 0.017(2)
C27 0.118(5) 0.034(2) 0.031(2) 0.021(2) 0.048(3) 0.048(3)
C28 0.112(5) 0.036(2) 0.034(2) 0.024(2) 0.048(3) 0.046(3)
C29 0.076(3) 0.023(2) 0.032(2) 0.0169(18) 0.035(2) 0.021(2)
C30 0.106(5) 0.039(3) 0.028(2) 0.018(2) 0.038(3) 0.041(3)
C31 0.182(8) 0.106(5) 0.036(3) 0.041(3) 0.060(4) 0.124(6)
C32 0.091(6) 0.153(9) 0.073(5) -0.021(5) 0.014(4) 0.090(6)
C33 0.170(8) 0.072(4) 0.059(4) 0.032(3) 0.077(5) 0.089(5)
C34 0.47(2) 0.302(14) 0.078(5) 0.121(8) 0.154(9) 0.361(16)
C35 0.029(2) 0.025(2) 0.0250(19) 0.0013(16) 0.0186(17) -0.0021(17)
C36 0.0255(19) 0.0223(19) 0.029(2) 0.0034(16) 0.0201(17) -0.0016(16)
C37 0.034(2) 0.0234(19) 0.0222(19) 0.0001(15) 0.0172(17) -0.0035(17)
C38 0.035(2) 0.028(2) 0.030(2) 0.0035(17) 0.0171(19) 0.0010(18)
C39 0.039(3) 0.038(3) 0.031(2) 0.0062(19) 0.013(2) -0.001(2)
C40 0.049(3) 0.032(2) 0.024(2) -0.0028(18) 0.013(2) -0.006(2)
C41 0.045(3) 0.025(2) 0.028(2) -0.0015(17) 0.020(2) -0.0051(19)
C42 0.032(2) 0.0216(19) 0.025(2) 0.0005(15) 0.0168(17) -0.0051(17)
C43 0.040(2) 0.0224(19) 0.027(2) 0.0007(16) 0.0215(18) 0.0008(18)
C44 0.035(2) 0.024(2) 0.030(2) 0.0040(16) 0.0176(18) 0.0017(17)
C45 0.053(3) 0.031(2) 0.033(2) 0.0113(19) 0.024(2) 0.009(2)
C46 0.054(3) 0.030(2) 0.039(3) 0.009(2) 0.023(2) 0.009(2)
C47 0.0235(19) 0.028(2) 0.0118(16) 0.0047(14) 0.0008(14) 0.0035(16)
C48 0.0259(19) 0.0189(17) 0.0149(16) 0.0073(13) 0.0063(14) 0.0048(15)
C49 0.0211(17) 0.0210(17) 0.0163(16) 0.0081(14) 0.0081(14) 0.0046(14)
C50 0.0242(18) 0.0246(19) 0.0199(17) 0.0092(15) 0.0079(14) 0.0087(16)
C51 0.0244(18) 0.0224(18) 0.0209(17) 0.0120(14) 0.0062(14) 0.0088(15)
C52 0.0238(18) 0.0196(17) 0.0177(17) 0.0088(14) 0.0038(14) 0.0017(15)
C53 0.0235(19) 0.0229(18) 0.0187(17) 0.0113(14) 0.0000(14) 0.0046(15)
C54 0.028(2) 0.026(2) 0.034(2) 0.0112(17) 0.0071(17) 0.0088(17)
C55 0.0230(19) 0.0228(19) 0.030(2) 0.0130(16) 0.0015(16) 0.0042(16)
C56 0.034(2) 0.026(2) 0.034(2) 0.0114(18) 0.0056(18) 0.0078(18)
C57 0.028(2) 0.028(2) 0.054(3) 0.017(2) -0.011(2) -0.0008(19)
C58 0.033(2) 0.026(2) 0.050(3) 0.019(2) 0.017(2) 0.0100(18)
C59 0.032(2) 0.0136(16) 0.0195(17) 0.0090(13) 0.0112(15) 0.0063(15)
C60 0.0265(19) 0.0183(17) 0.0134(16) 0.0057(13) 0.0058(14) 0.0012(15)
C61 0.031(2) 0.0198(18) 0.0199(18) 0.0106(14) 0.0056(15) 0.0037(16)
C62 0.040(2) 0.023(2) 0.0192(18) 0.0085(15) 0.0024(17) 0.0027(18)
C63 0.056(3) 0.030(2) 0.025(2) 0.0133(18) -0.001(2) 0.011(2)
C64 0.061(3) 0.031(2) 0.035(2) 0.011(2) -0.004(2) 0.022(2)
C65 0.056(3) 0.025(2) 0.032(2) 0.0066(18) 0.003(2) 0.020(2)
C66 0.039(2) 0.0182(18) 0.0207(18) 0.0059(15) 0.0033(16) 0.0085(17)
C67 0.044(2) 0.024(2) 0.0221(19) 0.0050(16) 0.0084(17) 0.0160(18)
C68 0.046(2) 0.0213(18) 0.0158(17) 0.0071(14) 0.0115(16) 0.0135(18)
C69 0.040(2) 0.027(2) 0.0208(19) 0.0007(16) 0.0180(18) -0.0050(19)
C70 0.033(2) 0.025(2) 0.025(2) 0.0018(16) 0.0173(17) -0.0028(17)
C71 0.034(2) 0.0232(19) 0.0214(18) 0.0058(15) 0.0177(16) 0.0008(17)
C72 0.032(2) 0.0210(18) 0.0184(18) 0.0009(14) 0.0122(16) -0.0013(16)
C73 0.031(2) 0.026(2) 0.0246(19) 0.0047(16) 0.0147(17) 0.0034(17)
C74 0.028(2) 0.032(2) 0.0240(19) 0.0034(16) 0.0146(16) 0.0052(17)
C75 0.029(2) 0.031(2) 0.027(2) -0.0012(17) 0.0136(17) -0.0014(18)
C76 0.035(2) 0.0191(18) 0.025(2) 0.0044(15) 0.0110(17) -0.0003(17)
C77 0.027(2) 0.044(3) 0.034(2) 0.007(2) 0.0139(18) 0.010(2)
C78 0.032(3) 0.049(3) 0.101(5) -0.018(3) 0.006(3) 0.019(3)
C79 0.080(4) 0.031(3) 0.054(3) 0.002(2) 0.003(3) 0.028(3)
C80 0.057(4) 0.204(9) 0.092(5) 0.111(6) 0.050(4) 0.080(5)
C81 0.044(3) 0.0186(18) 0.0194(18) 0.0040(15) 0.0121(17) -0.0045(18)
C82 0.032(2) 0.0197(17) 0.0090(15) 0.0017(13) 0.0059(14) 0.0011(15)
C83 0.031(2) 0.0199(18) 0.0166(17) 0.0082(14) 0.0058(15) 0.0034(16)
C84 0.0251(19) 0.0230(18) 0.0177(17) 0.0088(14) 0.0035(14) 0.0059(15)
C85 0.0231(19) 0.025(2) 0.032(2) 0.0120(17) 0.0041(16) 0.0053(16)
C86 0.030(2) 0.0162(17) 0.026(2) 0.0036(15) 0.0002(16) 0.0036(16)
C87 0.031(2) 0.0193(18) 0.0201(18) 0.0034(14) 0.0031(15) 0.0065(16)
C88 0.033(2) 0.0206(18) 0.0182(17) 0.0059(15) 0.0057(15) 0.0007(16)
C89 0.047(3) 0.030(2) 0.0206(19) -0.0008(17) 0.0177(19) 0.000(2)
C90 0.051(3) 0.029(2) 0.026(2) -0.0022(17) 0.025(2) -0.011(2)
C91 0.061(3) 0.023(2) 0.038(2) 0.0038(18) 0.033(2) 0.008(2)
C92 0.087(4) 0.026(2) 0.040(3) 0.003(2) 0.041(3) -0.002(3)
C105 0.069(3) 0.036(2) 0.0127(17) -0.0008(17) -0.0092(19) 0.038(2)
C106 0.079(4) 0.035(2) 0.0171(19) 0.0026(17) -0.007(2) 0.045(3)
C107 0.082(4) 0.033(2) 0.0145(18) 0.0049(17) -0.003(2) 0.040(3)
C108 0.089(4) 0.034(2) 0.0167(19) 0.0037(18) -0.004(2) 0.042(3)
C109 0.090(4) 0.041(3) 0.0162(19) 0.0047(18) -0.001(2) 0.042(3)
C110 0.109(5) 0.044(3) 0.0145(19) 0.0048(19) 0.008(2) 0.050(3)
C111 0.111(5) 0.036(3) 0.016(2) 0.0054(19) 0.009(2) 0.048(3)
C112 0.102(4) 0.033(2) 0.0125(18) 0.0056(17) 0.002(2) 0.043(3)
C113 0.101(4) 0.031(2) 0.0163(19) 0.0044(17) 0.000(2) 0.043(3)
C114 0.073(3) 0.034(2) 0.0166(19) 0.0017(17) -0.006(2) 0.035(2)
C115 0.050(3) 0.034(2) 0.0114(16) 0.0095(15) 0.0054(16) 0.026(2)
C116 0.037(2) 0.0215(18) 0.0175(17) 0.0068(14) 0.0047(15) 0.0162(17)
C117 0.0237(18) 0.0157(16) 0.0170(16) 0.0051(13) 0.0054(14) 0.0088(14)
C118 0.0215(18) 0.0214(17) 0.0198(17) 0.0100(14) 0.0047(14) 0.0086(15)
C119 0.028(2) 0.0244(19) 0.0245(18) 0.0112(15) 0.0091(15) 0.0132(16)
C120 0.039(2) 0.0256(19) 0.0178(17) 0.0088(15) 0.0105(16) 0.0141(18)
C121 0.047(2) 0.027(2) 0.0163(17) 0.0098(15) 0.0077(17) 0.0189(19)
C122 0.032(2) 0.049(3) 0.034(2) 0.027(2) 0.0188(18) 0.030(2)
C123 0.053(3) 0.040(2) 0.024(2) 0.0150(18) 0.0206(19) 0.028(2)
C124 0.060(3) 0.054(3) 0.041(3) 0.022(2) 0.031(3) 0.020(3)
C125 0.085(4) 0.066(4) 0.027(2) 0.027(2) 0.032(3) 0.050(3)
C126 0.065(3) 0.047(3) 0.029(2) 0.011(2) 0.021(2) 0.033(3)
C127 0.059(3) 0.035(2) 0.0162(17) 0.0111(16) 0.0087(18) 0.037(2)
C128 0.073(3) 0.031(2) 0.0158(18) 0.0047(16) -0.0011(19) 0.038(2)
C129 0.080(4) 0.038(2) 0.0163(19) 0.0026(17) -0.007(2) 0.043(3)
C130 0.103(5) 0.047(3) 0.023(2) -0.004(2) -0.015(3) 0.056(3)
C131 0.126(6) 0.062(4) 0.025(2) 0.005(2) -0.015(3) 0.070(4)
C132 0.119(5) 0.052(3) 0.027(2) 0.008(2) -0.003(3) 0.066(4)
C133 0.092(4) 0.037(2) 0.022(2) 0.0097(18) 0.005(2) 0.048(3)
C134 0.074(3) 0.034(2) 0.0158(18) 0.0071(16) 0.0033(19) 0.040(2)
C135 0.073(3) 0.028(2) 0.0169(18) 0.0049(16) 0.008(2) 0.034(2)
C136 0.052(3) 0.028(2) 0.0135(16) 0.0044(15) 0.0027(17) 0.027(2)
C137 0.051(3) 0.055(3) 0.029(2) -0.004(2) 0.003(2) 0.038(3)
C138 0.065(4) 0.055(3) 0.038(3) 0.001(2) 0.005(2) 0.043(3)
C139 0.0113(17) 0.069(3) 0.0187(19) -0.004(2) -0.0002(15) 0.004(2)
C140 0.0147(18) 0.070(3) 0.019(2) -0.010(2) 0.0023(15) 0.007(2)
C141 0.0142(18) 0.065(3) 0.026(2) -0.009(2) -0.0007(16) 0.017(2)
C142 0.024(2) 0.065(3) 0.024(2) -0.009(2) -0.0013(17) 0.023(2)
C143 0.021(2) 0.068(4) 0.028(2) -0.015(2) -0.0028(17) 0.017(2)
C144 0.018(2) 0.075(4) 0.023(2) -0.010(2) 0.0042(17) 0.007(2)
C145 0.021(2) 0.070(4) 0.023(2) -0.009(2) 0.0079(17) 0.002(2)
C146 0.044(3) 0.065(3) 0.024(2) -0.010(2) -0.012(2) 0.034(3)
C147 0.029(2) 0.073(4) 0.030(2) -0.009(2) 0.011(2) -0.003(2)
C148 0.048(3) 0.073(4) 0.032(3) -0.009(3) 0.014(2) -0.003(3)
C149 0.052(3) 0.067(4) 0.034(3) -0.010(3) 0.015(2) 0.001(3)
C150 0.025(3) 0.101(5) 0.058(4) -0.010(4) 0.013(3) -0.001(3)
C151 0.0202(18) 0.052(3) 0.0184(18) -0.0044(17) 0.0049(15) 0.0176(19)
C152 0.0227(18) 0.033(2) 0.0156(17) 0.0003(15) 0.0065(14) 0.0083(16)
C153 0.0245(19) 0.037(2) 0.0161(17) 0.0003(16) 0.0066(15) 0.0098(17)
C154 0.031(2) 0.034(2) 0.0187(18) 0.0063(16) 0.0085(16) 0.0125(18)
C155 0.046(3) 0.047(3) 0.0176(19) 0.0043(18) 0.0020(18) 0.020(2)
C156 0.071(4) 0.060(3) 0.016(2) 0.004(2) 0.012(2) 0.032(3)
C157 0.060(3) 0.068(4) 0.024(2) 0.001(2) 0.016(2) 0.038(3)
C158 0.041(2) 0.059(3) 0.0169(19) 0.0011(19) 0.0090(18) 0.027(2)
C159 0.045(3) 0.084(4) 0.030(2) 0.001(2) 0.016(2) 0.040(3)
C160 0.027(2) 0.081(4) 0.027(2) -0.004(2) 0.0053(18) 0.032(2)
C161 0.0256(18) 0.0226(18) 0.0189(17) 0.0098(14) 0.0064(14) 0.0128(15)
C162 0.031(2) 0.0207(18) 0.0151(16) 0.0056(14) 0.0037(14) 0.0130(16)
C163 0.031(2) 0.0223(18) 0.0147(16) 0.0075(14) 0.0037(14) 0.0155(16)
C164 0.035(2) 0.0211(18) 0.0167(17) 0.0072(14) 0.0083(15) 0.0165(16)
C165 0.037(2) 0.0190(17) 0.0173(17) 0.0043(14) 0.0068(15) 0.0130(16)
C166 0.033(2) 0.0254(19) 0.0137(16) 0.0058(14) 0.0046(15) 0.0130(17)
C167 0.035(2) 0.0240(19) 0.0157(17) 0.0080(14) 0.0039(15) 0.0126(17)
C168 0.046(2) 0.0203(18) 0.0173(17) 0.0069(14) 0.0069(16) 0.0180(18)
C169 0.040(2) 0.0213(18) 0.0142(17) 0.0033(14) 0.0065(16) 0.0096(17)
C170 0.038(2) 0.049(3) 0.020(2) 0.0087(19) 0.0042(18) 0.015(2)
C171 0.057(3) 0.052(3) 0.021(2) 0.001(2) 0.012(2) 0.029(3)
C172 0.073(4) 0.034(2) 0.0143(19) 0.0088(17) 0.003(2) 0.010(2)
C173 0.0181(16) 0.0193(17) 0.0129(15) 0.0034(13) 0.0025(13) 0.0069(14)
C174 0.0214(17) 0.0221(17) 0.0121(15) 0.0055(13) 0.0032(13) 0.0077(14)
C175 0.0212(18) 0.0260(19) 0.0148(16) -0.0003(14) 0.0045(14) -0.0015(15)
C176 0.032(2) 0.033(2) 0.0213(19) 0.0020(17) 0.0133(17) -0.0092(18)
C177 0.059(3) 0.034(2) 0.027(2) 0.0008(19) 0.021(2) -0.015(2)
C178 0.091(4) 0.020(2) 0.028(2) 0.0046(18) 0.028(3) -0.008(2)
C179 0.072(3) 0.022(2) 0.026(2) 0.0086(17) 0.025(2) 0.007(2)
C180 0.039(2) 0.0189(18) 0.0192(18) 0.0060(14) 0.0117(16) 0.0039(17)
C181 0.036(2) 0.0192(17) 0.0221(18) 0.0097(14) 0.0151(16) 0.0142(16)
C182 0.0251(18) 0.0198(17) 0.0200(17) 0.0106(14) 0.0108(14) 0.0105(15)
C183 0.030(2) 0.030(2) 0.0242(19) 0.0038(16) 0.0086(16) 0.0193(17)
C184 0.033(2) 0.031(2) 0.049(3) 0.003(2) 0.014(2) 0.0121(19)
C185 0.057(3) 0.061(4) 0.042(3) 0.025(3) 0.014(3) 0.014(3)
C186 0.097(5) 0.073(4) 0.055(4) 0.031(3) 0.031(4) 0.064(4)
C196 0.108(7) 0.129(8) 0.054(5) -0.010(5) 0.006(5) 0.066(6)
C195 0.307(19) 0.323(19) 0.111(9) -0.061(11) -0.060(11) 0.276(17)
C193 0.066(5) 0.077(5) 0.124(7) 0.021(5) 0.031(5) 0.038(4)
C194 0.068(5) 0.066(4) 0.089(5) 0.011(4) 0.026(4) 0.040(4)
C187 0.091(6) 0.086(6) 0.082(5) 0.006(4) 0.027(5) 0.041(5)
C188 0.075(5) 0.121(7) 0.088(6) 0.019(6) 0.031(5) 0.052(5)
C189 0.115(6) 0.122(7) 0.064(4) 0.044(4) 0.053(4) 0.082(6)
C190 0.084(5) 0.069(4) 0.075(5) 0.006(4) 0.038(4) 0.043(4)
C191 0.190(12) 0.059(5) 0.134(9) -0.008(6) -0.040(8) 0.039(7)
C192 0.176(11) 0.058(5) 0.102(7) 0.031(5) -0.003(7) 0.025(6)
N1 0.0271(16) 0.0182(15) 0.0226(15) 0.0056(12) 0.0142(13) 0.0041(13)
N2 0.0334(18) 0.0164(15) 0.0233(16) -0.0006(12) 0.0165(14) -0.0036(14)
N3 0.0254(16) 0.0200(15) 0.0150(14) 0.0073(12) 0.0098(12) 0.0054(13)
N4 0.044(2) 0.0203(17) 0.0165(15) -0.0008(13) 0.0141(15) -0.0059(15)
N5 0.051(2) 0.038(2) 0.0218(17) -0.0036(15) -0.0099(16) 0.0335(19)
N6 0.047(2) 0.0266(16) 0.0093(13) 0.0077(12) 0.0014(13) 0.0259(16)
N7 0.0163(15) 0.052(2) 0.0167(15) -0.0014(15) 0.0041(12) 0.0151(16)
N8 0.0211(15) 0.0186(14) 0.0171(14) 0.0097(11) 0.0054(11) 0.0117(12)
N9 0.197(9) 0.187(8) 0.088(5) 0.049(5) 0.070(6) 0.166(8)
N10 0.097(6) 0.265(13) 0.103(7) 0.043(8) 0.038(5) 0.098(8)
N11 0.113(5) 0.109(5) 0.078(4) 0.002(4) 0.046(4) 0.063(5)
N12 0.147(8) 0.076(5) 0.121(7) 0.034(5) 0.028(6) 0.031(5)
N13 0.133(7) 0.090(6) 0.171(9) 0.045(6) 0.084(7) 0.066(5)
N14 0.082(5) 0.141(7) 0.067(4) 0.010(4) 0.033(4) 0.037(5)
O1 0.0274(14) 0.0300(15) 0.0181(13) 0.0026(11) 0.0125(11) 0.0054(12)
O2 0.0461(18) 0.0235(14) 0.0235(14) 0.0034(11) 0.0239(13) 0.0007(13)
O5 0.0400(16) 0.0174(12) 0.0191(13) 0.0048(10) 0.0179(12) 0.0049(12)
O3 0.0241(13) 0.0211(13) 0.0242(13) 0.0093(11) 0.0098(11) 0.0048(11)
O4 0.0378(16) 0.0161(13) 0.0234(14) 0.0034(11) 0.0119(12) -0.0012(12)
O6 0.0345(15) 0.0161(12) 0.0215(13) 0.0041(10) 0.0172(12) 0.0011(11)
O7 0.0236(13) 0.0227(13) 0.0140(11) 0.0099(10) 0.0040(10) 0.0121(11)
O10 0.0241(13) 0.0240(13) 0.0130(11) 0.0017(10) 0.0005(10) 0.0165(11)
O8 0.0288(16) 0.062(2) 0.0208(14) -0.0035(14) -0.0038(12) 0.0268(17)
O9 0.0421(16) 0.0225(13) 0.0118(12) 0.0062(10) 0.0043(11) 0.0164(12)
O11 0.0391(16) 0.0416(17) 0.0173(13) 0.0015(12) 0.0006(12) 0.0320(14)
In1 0.02612(14) 0.01808(12) 0.01877(12) 0.00468(10) 0.01264(10) 0.00263(10)
In2 0.03788(16) 0.01687(13) 0.02031(13) 0.00231(10) 0.01790(12) -0.00173(11)
In3 0.03011(15) 0.04982(19) 0.01777(13) -0.00360(12) -0.00330(11) 0.02998(14)
In4 0.02830(14) 0.02161(13) 0.01212(11) 0.00413(9) 0.00117(9) 0.01583(11)
C1A 0.019(5) 0.018(5) 0.024(5) 0.010(4) 0.005(4) 0.013(4)
C2A 0.023(5) 0.022(5) 0.019(4) 0.011(3) 0.006(3) 0.006(4)
C3A 0.020(5) 0.037(6) 0.023(5) 0.008(4) 0.005(3) 0.015(4)
C4A 0.027(4) 0.042(6) 0.024(5) 0.003(4) 0.006(4) 0.022(4)
C5A 0.021(6) 0.029(7) 0.028(7) 0.008(4) 0.009(4) 0.017(5)
C6A 0.026(4) 0.031(5) 0.023(5) 0.011(4) 0.003(3) 0.016(4)
C7A 0.062(8) 0.076(9) 0.049(6) 0.036(7) 0.040(6) 0.054(8)
C8A 0.032(4) 0.036(5) 0.044(6) 0.007(4) 0.009(4) 0.022(4)
C9A 0.048(6) 0.033(5) 0.054(7) 0.000(5) 0.019(5) 0.023(4)
C10A 0.044(6) 0.043(6) 0.053(7) 0.007(5) 0.001(5) 0.032(5)
C11A 0.052(7) 0.038(6) 0.057(7) 0.024(6) 0.024(6) 0.032(5)
C93A 0.021(5) 0.028(4) 0.016(5) 0.007(3) 0.001(3) 0.015(4)
O7A 0.014(4) 0.033(5) 0.027(3) 0.012(3) 0.011(3) 0.014(3)
C1B 0.014(5) 0.020(5) 0.022(5) 0.007(4) -0.004(4) 0.003(4)
C2B 0.017(5) 0.004(5) 0.026(6) 0.006(4) 0.002(4) 0.005(4)
C3B 0.021(5) 0.028(6) 0.031(6) 0.001(4) 0.002(4) 0.011(5)
C4B 0.022(7) 0.028(8) 0.033(9) 0.004(5) 0.007(5) 0.017(6)
C5B 0.022(5) 0.026(5) 0.048(7) 0.010(5) 0.005(5) 0.014(4)
C6B 0.021(5) 0.016(4) 0.034(6) 0.007(4) -0.002(4) 0.008(3)
C7B 0.033(6) 0.058(9) 0.049(8) 0.023(7) 0.015(6) 0.036(6)
C8B 0.038(7) 0.027(6) 0.069(9) 0.016(6) 0.009(6) 0.023(5)
C9B 0.044(7) 0.051(7) 0.073(10) 0.021(8) -0.007(7) 0.028(6)
C10B 0.048(7) 0.031(6) 0.091(11) 0.000(7) 0.015(7) 0.023(5)
C11B 0.098(12) 0.089(11) 0.133(16) 0.083(11) 0.071(12) 0.076(10)
C93B 0.021(5) 0.028(4) 0.016(5) 0.007(3) 0.001(3) 0.015(4)
O7B 0.017(5) 0.023(5) 0.030(4) 0.006(3) 0.009(3) 0.009(4)
C213 0.201(14) 0.118(11) 0.153(13) 0.043(9) 0.087(11) 0.038(10)
N15 1.00(4) 0.098(9) 0.238(16) 0.085(10) 0.36(2) 0.158(17)
C214 0.147(12) 0.184(16) 0.27(2) -0.008(14) 0.086(14) 0.074(12)
C5 0.038(3) 0.039(2) 0.025(2) 0.0019(18) 0.010(2) 0.024(2)
C7 0.031(3) 0.0204(18) 0.0209(19) 0.0024(15) 0.007(2) 0.012(2)
C6C 0.047(5) 0.026(5) 0.016(5) -0.015(4) -0.008(4) 0.018(5)
C9 0.045(5) 0.025(4) 0.023(4) 0.005(3) 0.011(3) 0.016(4)
C10 0.037(6) 0.039(9) 0.027(6) -0.007(4) 0.004(5) 0.012(6)
C11 0.060(6) 0.033(5) 0.031(5) 0.000(4) 0.007(4) 0.024(5)
C12 0.054(5) 0.038(4) 0.021(4) 0.005(3) 0.017(3) 0.023(4)
C5C 0.038(3) 0.039(2) 0.025(2) 0.0019(18) 0.010(2) 0.024(2)
C7C 0.031(3) 0.0204(18) 0.0209(19) 0.0024(15) 0.007(2) 0.012(2)
C6 0.0212(6) 0.0279(5) 0.0212(4) -0.010(4) 0.006(3) 0.014(3)
C9C 0.031(4) 0.023(3) 0.030(3) 0.001(4) 0.010(4) 0.010(4)
C10C 0.051(11) 0.040(11) 0.041(13) -0.010(8) -0.004(9) 0.017(10)
C11C 0.040(6) 0.033(6) 0.029(6) -0.007(5) 0.012(5) 0.009(5)
C12C 0.043(6) 0.027(5) 0.060(8) -0.004(5) 0.023(6) 0.008(5)

loop_
_atom_type_symbol
_atom_type_description
_atom_type_scat_dispersion_real
_atom_type_scat_dispersion_imag
_atom_type_scat_source
C C 0.0033 0.0016 'International Tables Vol C Tables 4.2.6.8 and 6.1.1.4'
H H 0.0000 0.0000 'International Tables Vol C Tables 4.2.6.8 and 6.1.1.4'
N N 0.0061 0.0033 'International Tables Vol C Tables 4.2.6.8 and 6.1.1.4'
O O 0.0106 0.0060 'International Tables Vol C Tables 4.2.6.8 and 6.1.1.4'
In In -0.7276 1.3100 'International Tables Vol C Tables 4.2.6.8 and 6.1.1.4'

loop_
_geom_angle_atom_site_label_1
_geom_angle_atom_site_label_2
_geom_angle_atom_site_label_3
_geom_angle
N1 C1 C2 129.7(4)
N1 C1 H1 115.1
C2 C1 H1 115.1
C7C C2 C7 6.3(16)
C7C C2 C3 124.7(10)
C7 C2 C3 118.4(8)
C7C C2 C1 110.2(10)
C7 C2 C1 116.5(8)
C3 C2 C1 124.7(3)
O1 C3 C2 124.5(3)
O1 C3 C4 118.2(3)
C2 C3 C4 117.3(3)
C5 C4 C5C 4.7(18)
C5 C4 C3 117.2(9)
C5C C4 C3 121.9(10)
C5 C4 C8 124.2(9)
C5C C4 C8 119.5(10)
C3 C4 C8 118.6(3)
C4 C8 H8A 109.5
C4 C8 H8B 109.5
H8A C8 H8B 109.5
C4 C8 H8C 109.5
H8A C8 H8C 109.5
H8B C8 H8C 109.5
C14 C13 C22 121.5(4)
C14 C13 N1 122.6(4)
C22 C13 N1 115.9(3)
C13 C14 C15 118.5(4)
C13 C14 C36 120.0(4)
C15 C14 C36 121.4(3)
C16 C15 C20 118.1(4)
C16 C15 C14 122.0(4)
C20 C15 C14 119.9(4)
C17 C16 C15 121.6(5)
C17 C16 H16 119.2
C15 C16 H16 119.2
C16 C17 C18 120.0(4)
C16 C17 H17 120.0
C18 C17 H17 120.0
C19 C18 C17 120.1(4)
C19 C18 H18 120.0
C17 C18 H18 120.0
C18 C19 C20 121.1(4)
C18 C19 H19 119.5
C20 C19 H19 119.5
C21 C20 C19 121.9(4)
C21 C20 C15 119.0(4)
C19 C20 C15 119.1(4)
C22 C21 C20 120.9(4)
C22 C21 H21 119.6
C20 C21 H21 119.6
C21 C22 C13 120.1(4)
C21 C22 H22 120.0
C13 C22 H22 120.0
N2 C23 C24 129.3(5)
N2 C23 H23 115.3
C24 C23 H23 115.3
C29 C24 C25 120.9(4)
C29 C24 C23 114.8(5)
C25 C24 C23 123.9(4)
O2 C25 C24 123.9(3)
O2 C25 C26 119.7(4)
C24 C25 C26 116.4(4)
C27 C26 C25 119.7(5)
C27 C26 C30 121.2(4)
C25 C26 C30 119.1(5)
C26 C27 C28 124.5(4)
C26 C27 H27 117.7
C28 C27 H27 117.7
C29 C28 C27 115.7(5)
C29 C28 C31 121.6(5)
C27 C28 C31 122.5(4)
C28 C29 C24 122.6(5)
C28 C29 H29 118.7
C24 C29 H29 118.7
C26 C30 H30A 109.5
C26 C30 H30B 109.5
H30A C30 H30B 109.5
C26 C30 H30C 109.5
H30A C30 H30C 109.5
H30B C30 H30C 109.5
C33 C31 C28 112.6(6)
C33 C31 C32 108.7(5)
C28 C31 C32 107.1(5)
C33 C31 C34 108.8(6)
C28 C31 C34 111.7(5)
C32 C31 C34 107.8(9)
C31 C32 H32A 109.5
C31 C32 H32B 109.5
H32A C32 H32B 109.5
C31 C32 H32C 109.5
H32A C32 H32C 109.5
H32B C32 H32C 109.5
C31 C33 H33A 109.5
C31 C33 H33B 109.5
H33A C33 H33B 109.5
C31 C33 H33C 109.5
H33A C33 H33C 109.5
H33B C33 H33C 109.5
C31 C34 H34A 109.5
C31 C34 H34B 109.5
H34A C34 H34B 109.5
C31 C34 H34C 109.5
H34A C34 H34C 109.5
H34B C34 H34C 109.5
C36 C35 C44 121.4(4)
C36 C35 N2 122.0(4)
C44 C35 N2 116.5(4)
C35 C36 C37 118.1(4)
C35 C36 C14 120.2(4)
C37 C36 C14 121.3(4)
C38 C37 C42 117.8(4)
C38 C37 C36 122.4(4)
C42 C37 C36 119.8(4)
C39 C38 C37 121.4(5)
C39 C38 H38 119.3
C37 C38 H38 119.3
C38 C39 C40 120.3(5)
C38 C39 H39 119.9
C40 C39 H39 119.8
C41 C40 C39 119.5(4)
C41 C40 H40 120.2
C39 C40 H40 120.2
C40 C41 C42 121.4(5)
C40 C41 H41 119.3
C42 C41 H41 119.3
C43 C42 C41 121.2(4)
C43 C42 C37 119.3(4)
C41 C42 C37 119.5(4)
C44 C43 C42 120.4(4)
C44 C43 H43 119.8
C42 C43 H43 119.8
C43 C44 C35 120.5(5)
C43 C44 H44 119.8
C35 C44 H44 119.8
O5 C45 C46 112.3(4)
O5 C45 H45A 109.1
C46 C45 H45A 109.1
O5 C45 H45B 109.1
C46 C45 H45B 109.1
H45A C45 H45B 107.9
C45 C46 H46A 109.5
C45 C46 H46B 109.5
H46A C46 H46B 109.5
C45 C46 H46C 109.5
H46A C46 H46C 109.5
H46B C46 H46C 109.5
N3 C47 C48 131.2(4)
N3 C47 H47 114.4
C48 C47 H47 114.4
C53 C48 C49 120.0(3)
C53 C48 C47 114.8(3)
C49 C48 C47 125.1(3)
O3 C49 C48 124.1(3)
O3 C49 C50 118.2(3)
C48 C49 C50 117.7(3)
C51 C50 C49 119.5(3)
C51 C50 C54 121.6(4)
C49 C50 C54 119.0(3)
C50 C51 C52 123.5(4)
C50 C51 H51 118.3
C52 C51 H51 118.3
C53 C52 C51 116.2(3)
C53 C52 C55 123.1(4)
C51 C52 C55 120.7(3)
C52 C53 C48 123.0(4)
C52 C53 H53 118.5
C48 C53 H53 118.5
C50 C54 H54A 109.5
C50 C54 H54B 109.5
H54A C54 H54B 109.5
C50 C54 H54C 109.5
H54A C54 H54C 109.5
H54B C54 H54C 109.5
C56 C55 C57 108.2(4)
C56 C55 C52 110.8(3)
C57 C55 C52 111.7(3)
C56 C55 C58 109.9(3)
C57 C55 C58 108.1(4)
C52 C55 C58 108.0(3)
C55 C56 H56A 109.5
C55 C56 H56B 109.5
H56A C56 H56B 109.5
C55 C56 H56C 109.5
H56A C56 H56C 109.5
H56B C56 H56C 109.5
C55 C57 H57A 109.5
C55 C57 H57B 109.5
H57A C57 H57B 109.5
C55 C57 H57C 109.5
H57A C57 H57C 109.5
H57B C57 H57C 109.5
C55 C58 H58A 109.5
C55 C58 H58B 109.5
H58A C58 H58B 109.5
C55 C58 H58C 109.5
H58A C58 H58C 109.5
H58B C58 H58C 109.5
C60 C59 C68 121.5(4)
C60 C59 N3 121.6(3)
C68 C59 N3 116.7(3)
C59 C60 C61 118.4(3)
C59 C60 C82 122.0(4)
C61 C60 C82 119.6(3)
C66 C61 C62 118.1(4)
C66 C61 C60 119.8(3)
C62 C61 C60 122.1(4)
C63 C62 C61 120.9(4)
C63 C62 H62 119.5
C61 C62 H62 119.5
C62 C63 C64 120.6(4)
C62 C63 H63 119.7
C64 C63 H63 119.7
C65 C64 C63 120.5(5)
C65 C64 H64 119.8
C63 C64 H64 119.8
C64 C65 C66 120.2(5)
C64 C65 H65 119.9
C66 C65 H65 119.9
C67 C66 C61 118.8(4)
C67 C66 C65 121.6(4)
C61 C66 C65 119.6(4)
C68 C67 C66 120.9(4)
C68 C67 H67 119.6
C66 C67 H67 119.6
C67 C68 C59 120.5(4)
C67 C68 H68 119.8
C59 C68 H68 119.8
N4 C69 C70 129.5(4)
N4 C69 H69 115.2
C70 C69 H69 115.2
C75 C70 C71 120.0(4)
C75 C70 C69 115.1(4)
C71 C70 C69 124.7(5)
O4 C71 C70 124.9(4)
O4 C71 C72 118.0(4)
C70 C71 C72 117.1(4)
C73 C72 C71 120.2(4)
C73 C72 C76 121.7(4)
C71 C72 C76 118.0(4)
C72 C73 C74 123.4(4)
C72 C73 H73 118.3
C74 C73 H73 118.3
C75 C74 C73 115.9(4)
C75 C74 C77 123.3(4)
C73 C74 C77 120.8(4)
C74 C75 C70 123.3(4)
C74 C75 H75 118.4
C70 C75 H75 118.4
C72 C76 H76A 109.5
C72 C76 H76B 109.5
H76A C76 H76B 109.5
C72 C76 H76C 109.5
H76A C76 H76C 109.5
H76B C76 H76C 109.5
C78 C77 C80 108.3(5)
C78 C77 C79 107.3(4)
C80 C77 C79 109.2(6)
C78 C77 C74 112.5(4)
C80 C77 C74 109.6(4)
C79 C77 C74 109.9(4)
C77 C78 H78A 109.5
C77 C78 H78B 109.5
H78A C78 H78B 109.5
C77 C78 H78C 109.5
H78A C78 H78C 109.5
H78B C78 H78C 109.5
C77 C79 H79A 109.5
C77 C79 H79B 109.5
H79A C79 H79B 109.5
C77 C79 H79C 109.5
H79A C79 H79C 109.5
H79B C79 H79C 109.5
C77 C80 H80A 109.5
C77 C80 H80B 109.5
H80A C80 H80B 109.5
C77 C80 H80C 109.5
H80A C80 H80C 109.5
H80B C80 H80C 109.5
C82 C81 C90 121.9(4)
C82 C81 N4 122.3(4)
C90 C81 N4 115.8(4)
C81 C82 C83 118.3(3)
C81 C82 C60 121.1(3)
C83 C82 C60 120.5(3)
C84 C83 C88 118.0(3)
C84 C83 C82 122.4(4)
C88 C83 C82 119.6(3)
C85 C84 C83 121.2(4)
C85 C84 H84 119.4
C83 C84 H84 119.4
C84 C85 C86 120.1(4)
C84 C85 H85 119.9
C86 C85 H85 119.9
C87 C86 C85 120.4(4)
C87 C86 H86 119.8
C85 C86 H86 119.8
C86 C87 C88 120.8(4)
C86 C87 H87 119.6
C88 C87 H87 119.6
C89 C88 C87 121.3(4)
C89 C88 C83 119.2(4)
C87 C88 C83 119.5(4)
C90 C89 C88 120.4(4)
C90 C89 H89 119.8
C88 C89 H89 119.8
C89 C90 C81 120.5(4)
C89 C90 H90 119.8
C81 C90 H90 119.8
O6 C91 C92 112.4(4)
O6 C91 H91A 109.1
C92 C91 H91A 109.1
O6 C91 H91B 109.1
C92 C91 H91B 109.1
H91A C91 H91B 107.8
C91 C92 H92A 109.5
C91 C92 H92B 109.5
H92A C92 H92B 109.5
C91 C92 H92C 109.5
H92A C92 H92C 109.5
H92B C92 H92C 109.5
C106 C105 C114 120.4(5)
C106 C105 N5 124.7(4)
C114 C105 N5 114.7(5)
C105 C106 C107 118.7(4)
C105 C106 C128 121.0(4)
C107 C106 C128 120.1(5)
C108 C107 C106 122.2(4)
C108 C107 C112 117.8(5)
C106 C107 C112 120.1(5)
C109 C108 C107 121.9(5)
C109 C108 H108 119.1
C107 C108 H108 119.1
C108 C109 C110 119.4(6)
C108 C109 H109 120.3
C110 C109 H109 120.3
C111 C110 C109 120.3(5)
C111 C110 H110 119.9
C109 C110 H110 119.9
C110 C111 C112 121.5(5)
C110 C111 H111 119.2
C112 C111 H111 119.2
C113 C112 C111 121.9(4)
C113 C112 C107 119.1(5)
C111 C112 C107 119.0(6)
C114 C113 C112 120.7(4)
C114 C113 H113 119.7
C112 C113 H113 119.7
C113 C114 C105 120.9(6)
C113 C114 H114 119.5
C105 C114 H114 119.5
N6 C115 C116 130.5(4)
N6 C115 H115 114.7
C116 C115 H115 114.7
C117 C116 C121 120.3(3)
C117 C116 C115 124.6(4)
C121 C116 C115 114.8(3)
O7 C117 C116 123.2(3)
O7 C117 C118 119.6(3)
C116 C117 C118 117.1(3)
C119 C118 C117 120.1(3)
C119 C118 C122 120.1(3)
C117 C118 C122 119.8(3)
C118 C119 C120 123.8(4)
C118 C119 H119 118.1
C120 C119 H119 118.1
C121 C120 C119 115.8(4)
C121 C120 C123 124.0(4)
C119 C120 C123 120.1(4)
C120 C121 C116 122.9(4)
C120 C121 H121 118.5
C116 C121 H121 118.5
C118 C122 H12A 109.5
C118 C122 H12B 109.5
H12A C122 H12B 109.5
C118 C122 H12C 109.5
H12A C122 H12C 109.5
H12B C122 H12C 109.5
C124 C123 C125 110.0(4)
C124 C123 C126 109.9(4)
C125 C123 C126 107.1(4)
C124 C123 C120 108.3(4)
C125 C123 C120 111.2(4)
C126 C123 C120 110.3(4)
C123 C124 H12D 109.5
C123 C124 H12E 109.5
H12D C124 H12E 109.5
C123 C124 H12F 109.5
H12D C124 H12F 109.5
H12E C124 H12F 109.5
C123 C125 H12G 109.5
C123 C125 H12H 109.5
H12G C125 H12H 109.5
C123 C125 H12I 109.5
H12G C125 H12I 109.5
H12H C125 H12I 109.5
C123 C126 H12J 109.5
C123 C126 H12K 109.5
H12J C126 H12K 109.5
C123 C126 H12L 109.5
H12J C126 H12L 109.5
H12K C126 H12L 109.5
C128 C127 C136 121.7(4)
C128 C127 N6 122.0(4)
C136 C127 N6 116.3(4)
C127 C128 C129 118.7(4)
C127 C128 C106 120.4(4)
C129 C128 C106 120.9(4)
C130 C129 C134 118.2(4)
C130 C129 C128 122.2(4)
C134 C129 C128 119.6(4)
C131 C130 C129 121.3(5)
C131 C130 H130 119.3
C129 C130 H130 119.3
C130 C131 C132 120.1(5)
C130 C131 H131 119.9
C132 C131 H131 119.9
C133 C132 C131 119.9(4)
C133 C132 H132 120.0
C131 C132 H132 120.0
C132 C133 C134 121.6(4)
C132 C133 H133 119.2
C134 C133 H133 119.2
C135 C134 C133 122.2(4)
C135 C134 C129 119.0(4)
C133 C134 C129 118.8(4)
C136 C135 C134 121.0(4)
C136 C135 H135 119.5
C134 C135 H135 119.5
C135 C136 C127 119.8(4)
C135 C136 H136 120.1
C127 C136 H136 120.1
O11 C137 C138 112.4(4)
O11 C137 H13A 109.1
C138 C137 H13A 109.1
O11 C137 H13B 109.1
C138 C137 H13B 109.1
H13A C137 H13B 107.9
C137 C138 H13C 109.5
C137 C138 H13D 109.5
H13C C138 H13D 109.5
C137 C138 H13E 109.5
H13C C138 H13E 109.5
H13D C138 H13E 109.5
N7 C139 C140 130.2(5)
N7 C139 H139 114.9
C140 C139 H139 114.9
C145 C140 C141 119.9(4)
C145 C140 C139 114.7(4)
C141 C140 C139 125.3(5)
O8 C141 C140 123.7(4)
O8 C141 C142 118.9(5)
C140 C141 C142 117.4(5)
C143 C142 C141 119.5(5)
C143 C142 C146 121.9(4)
C141 C142 C146 118.6(5)
C142 C143 C144 124.3(4)
C142 C143 H143 117.9
C144 C143 H143 117.9
C145 C144 C143 115.4(6)
C145 C144 C147 123.1(5)
C143 C144 C147 121.4(4)
C144 C145 C140 123.5(5)
C144 C145 H145 118.3
C140 C145 H145 118.3
C142 C146 H14A 109.5
C142 C146 H14B 109.5
H14A C146 H14B 109.5
C142 C146 H14C 109.5
H14A C146 H14C 109.5
H14B C146 H14C 109.5
C144 C147 C149 110.3(4)
C144 C147 C148 111.5(4)
C149 C147 C148 108.2(6)
C144 C147 C150 108.9(6)
C149 C147 C150 109.9(4)
C148 C147 C150 108.0(5)
C147 C148 H14D 109.5
C147 C148 H14E 109.5
H14D C148 H14E 109.5
C147 C148 H14F 109.5
H14D C148 H14F 109.5
H14E C148 H14F 109.5
C147 C149 H14G 109.5
C147 C149 H14H 109.5
H14G C149 H14H 109.5
C147 C149 H14I 109.5
H14G C149 H14I 109.5
H14H C149 H14I 109.5
C147 C150 H15A 109.5
C147 C150 H15B 109.5
H15A C150 H15B 109.5
C147 C150 H15C 109.5
H15A C150 H15C 109.5
H15B C150 H15C 109.5
C152 C151 C160 122.1(4)
C152 C151 N7 121.3(4)
C160 C151 N7 116.5(4)
C151 C152 C153 118.2(4)
C151 C152 C174 121.1(3)
C153 C152 C174 120.6(3)
C154 C153 C158 118.8(4)
C154 C153 C152 121.9(4)
C158 C153 C152 119.3(4)
C155 C154 C153 120.4(4)
C155 C154 H154 119.8
C153 C154 H154 119.8
C154 C155 C156 120.5(4)
C154 C155 H155 119.7
C156 C155 H155 119.7
C157 C156 C155 120.1(4)
C157 C156 H156 119.9
C155 C156 H156 119.9
C156 C157 C158 121.5(5)
C156 C157 H157 119.2
C158 C157 H157 119.2
C159 C158 C157 121.8(4)
C159 C158 C153 119.6(4)
C157 C158 C153 118.6(4)
C160 C159 C158 120.6(4)
C160 C159 H159 119.7
C158 C159 H159 119.7
C159 C160 C151 120.1(4)
C159 C160 H160 119.9
C151 C160 H160 119.9
N8 C161 C162 129.6(3)
N8 C161 H161 115.2
C162 C161 H161 115.2
C163 C162 C167 120.4(3)
C163 C162 C161 125.4(3)
C167 C162 C161 114.1(3)
O9 C163 C162 124.5(3)
O9 C163 C164 118.5(3)
C162 C163 C164 117.0(3)
C165 C164 C163 120.3(3)
C165 C164 C168 120.6(3)
C163 C164 C168 119.2(3)
C164 C165 C166 123.2(4)
C164 C165 H165 118.4
C166 C165 H165 118.4
C167 C166 C165 116.1(3)
C167 C166 C169 123.4(3)
C165 C166 C169 120.5(3)
C166 C167 C162 122.9(4)
C166 C167 H167 118.5
C162 C167 H167 118.5
C164 C168 H16A 109.5
C164 C168 H16B 109.5
H16A C168 H16B 109.5
C164 C168 H16C 109.5
H16A C168 H16C 109.5
H16B C168 H16C 109.5
C172 C169 C170 108.1(4)
C172 C169 C171 108.8(4)
C170 C169 C171 108.8(4)
C172 C169 C166 112.4(3)
C170 C169 C166 109.7(3)
C171 C169 C166 109.0(3)
C169 C170 H17A 109.5
C169 C170 H17B 109.5
H17A C170 H17B 109.5
C169 C170 H17C 109.5
H17A C170 H17C 109.5
H17B C170 H17C 109.5
C169 C171 H17D 109.5
C169 C171 H17E 109.5
H17D C171 H17E 109.5
C169 C171 H17F 109.5
H17D C171 H17F 109.5
H17E C171 H17F 109.5
C169 C172 H17G 109.5
C169 C172 H17H 109.5
H17G C172 H17H 109.5
C169 C172 H17I 109.5
H17G C172 H17I 109.5
H17H C172 H17I 109.5
C174 C173 C182 121.0(3)
C174 C173 N8 123.2(3)
C182 C173 N8 115.8(3)
C173 C174 C175 119.1(3)
C173 C174 C152 119.6(3)
C175 C174 C152 121.3(3)
C174 C175 C180 119.8(3)
C174 C175 C176 122.6(4)
C180 C175 C176 117.6(4)
C177 C176 C175 120.8(5)
C177 C176 H176 119.6
C175 C176 H176 119.6
C176 C177 C178 120.7(4)
C176 C177 H177 119.7
C178 C177 H177 119.7
C179 C178 C177 120.9(5)
C179 C178 H178 119.5
C177 C178 H178 119.5
C178 C179 C180 120.4(5)
C178 C179 H179 119.8
C180 C179 H179 119.8
C181 C180 C179 121.5(4)
C181 C180 C175 119.0(3)
C179 C180 C175 119.5(4)
C182 C181 C180 120.5(4)
C182 C181 H181 119.7
C180 C181 H181 119.7
C181 C182 C173 120.5(3)
C181 C182 H182 119.7
C173 C182 H182 119.7
O10 C183 C184 113.9(3)
O10 C183 H18A 108.8
C184 C183 H18A 108.8
O10 C183 H18B 108.8
C184 C183 H18B 108.8
H18A C183 H18B 107.7
C183 C184 H18C 109.5
C183 C184 H18D 109.5
H18C C184 H18D 109.5
C183 C184 H18E 109.5
H18C C184 H18E 109.5
H18D C184 H18E 109.5
C186 C185 H18F 109.5
C186 C185 H18G 109.5
H18F C185 H18G 109.5
C186 C185 H18H 109.5
H18F C185 H18H 109.5
H18G C185 H18H 109.5
N9 C186 C185 179.1(8)
N14 C196 C195 178.5(12)
C196 C195 H19A 109.5
C196 C195 H19B 109.5
H19A C195 H19B 109.5
C196 C195 H19C 109.5
H19A C195 H19C 109.5
H19B C195 H19C 109.5
C194 C193 H19D 109.5
C194 C193 H19E 109.5
H19D C193 H19E 109.5
C194 C193 H19F 109.5
H19D C193 H19F 109.5
H19E C193 H19F 109.5
N13 C194 C193 179.5(11)
C188 C187 H18I 109.5
C188 C187 H18J 109.5
H18I C187 H18J 109.5
C188 C187 H18K 109.5
H18I C187 H18K 109.5
H18J C187 H18K 109.5
N10 C188 C187 178.6(11)
C190 C189 H18L 109.5
C190 C189 H18M 109.5
H18L C189 H18M 109.5
C190 C189 H18N 109.5
H18L C189 H18N 109.5
H18M C189 H18N 109.5
N11 C190 C189 177.4(9)
C192 C191 H19G 109.5
C192 C191 H19H 109.5
H19G C191 H19H 109.5
C192 C191 H19I 109.5
H19G C191 H19I 109.5
H19H C191 H19I 109.5
N12 C192 C191 170.3(16)
C1 N1 C13 115.5(3)
C1 N1 In1 120.7(3)
C13 N1 In1 123.7(2)
C23 N2 C35 114.1(4)
C23 N2 In2 122.3(3)
C35 N2 In2 123.5(3)
C47 N3 C59 112.4(3)
C47 N3 In1 121.8(3)
C59 N3 In1 124.5(2)
C69 N4 C81 116.6(4)
C69 N4 In2 123.7(3)
C81 N4 In2 119.3(3)
C93B N5 C93A 23.0(5)
C93B N5 C105 107.0(6)
C93A N5 C105 127.7(6)
C93B N5 In3 132.3(6)
C93A N5 In3 112.4(5)
C105 N5 In3 119.9(3)
C115 N6 C127 113.9(3)
C115 N6 In4 122.9(3)
C127 N6 In4 123.2(3)
C139 N7 C151 114.1(4)
C139 N7 In3 122.8(3)
C151 N7 In3 122.3(3)
C161 N8 C173 116.6(3)
C161 N8 In4 122.9(2)
C173 N8 In4 120.4(2)
C3 O1 In1 127.8(2)
C25 O2 In2 128.5(3)
C45 O5 In2 124.6(2)
C45 O5 In1 122.7(2)
In2 O5 In1 105.41(11)
C49 O3 In1 131.1(2)
C71 O4 In2 131.0(2)
C91 O6 In2 124.2(2)
C91 O6 In1 131.1(2)
In2 O6 In1 104.34(11)
C117 O7 In4 132.1(2)
C183 O10 In4 122.2(2)
C183 O10 In3 131.9(2)
In4 O10 In3 105.46(10)
C141 O8 In3 131.1(3)
C163 O9 In4 130.6(2)
C137 O11 In4 125.8(3)
C137 O11 In3 124.2(3)
In4 O11 In3 105.70(11)
O1 In1 O3 93.12(11)
O1 In1 O5 91.91(10)
O3 In1 O5 173.94(10)
O1 In1 O6 166.84(11)
O3 In1 O6 99.93(10)
O5 In1 O6 74.96(10)
O1 In1 N1 85.68(11)
O3 In1 N1 87.90(11)
O5 In1 N1 89.10(11)
O6 In1 N1 93.06(11)
O1 In1 N3 87.05(11)
O3 In1 N3 86.14(11)
O5 In1 N3 97.51(11)
O6 In1 N3 95.46(11)
N1 In1 N3 170.33(11)
O4 In2 O2 96.35(11)
O4 In2 O5 91.03(10)
O2 In2 O5 172.54(10)
O4 In2 O6 166.25(10)
O2 In2 O6 97.32(10)
O5 In2 O6 75.28(10)
O4 In2 N2 91.96(12)
O2 In2 N2 84.11(12)
O5 In2 N2 96.79(12)
O6 In2 N2 90.99(12)
O4 In2 N4 85.99(13)
O2 In2 N4 86.29(13)
O5 In2 N4 93.14(12)
O6 In2 N4 93.34(12)
N2 In2 N4 169.90(12)
O7B In3 O8 99.4(3)
O7B In3 O11 86.8(3)
O8 In3 O11 172.61(12)
O7B In3 O10 160.1(3)
O8 In3 O10 99.19(11)
O11 In3 O10 74.20(10)
O7B In3 O7A 15.4(2)
O8 In3 O7A 88.7(2)
O11 In3 O7A 98.1(2)
O10 In3 O7A 171.2(2)
O7B In3 N5 78.6(3)
O8 In3 N5 90.15(14)
O11 In3 N5 87.10(13)
O10 In3 N5 94.22(13)
O7A In3 N5 89.6(2)
O7B In3 N7 92.5(3)
O8 In3 N7 86.41(13)
O11 In3 N7 97.41(12)
O10 In3 N7 95.75(11)
O7A In3 N7 80.7(2)
N5 In3 N7 169.85(13)
O9 In4 O7 97.98(11)
O9 In4 O11 92.10(11)
O7 In4 O11 169.33(11)
O9 In4 O10 166.73(10)
O7 In4 O10 95.28(10)
O11 In4 O10 74.64(10)
O9 In4 N8 86.01(10)
O7 In4 N8 85.95(10)
O11 In4 N8 91.31(11)
O10 In4 N8 94.57(10)
O9 In4 N6 88.41(11)
O7 In4 N6 83.80(10)
O11 In4 N6 100.03(12)
O10 In4 N6 93.42(11)
N8 In4 N6 167.54(12)
C2A C1A C93A 124.7(10)
C2A C1A C6A 121.0(10)
C93A C1A C6A 113.9(11)
O7A C2A C1A 125.2(10)
O7A C2A C3A 118.6(9)
C1A C2A C3A 116.1(11)
C4A C3A C2A 121.0(12)
C4A C3A C7A 120.6(10)
C2A C3A C7A 118.4(10)
C3A C4A C5A 122.7(12)
C3A C4A H4A 118.6
C5A C4A H4A 118.6
C6A C5A C4A 117.1(12)
C6A C5A C8A 124.3(12)
C4A C5A C8A 118.6(11)
C5A C6A C1A 121.9(11)
C5A C6A H6A 119.0
C1A C6A H6A 119.0
C11A C8A C5A 111.8(9)
C11A C8A C10A 109.3(10)
C5A C8A C10A 109.0(9)
C11A C8A C9A 109.5(9)
C5A C8A C9A 109.4(9)
C10A C8A C9A 107.6(8)
N5 C93A C1A 136.6(10)
N5 C93A H93A 111.7
C1A C93A H93A 111.7
C2A O7A In3 123.9(6)
C6B C1B C2B 120.4(12)
C6B C1B C93B 116.9(11)
C2B C1B C93B 122.2(11)
O7B C2B C3B 119.1(13)
O7B C2B C1B 124.7(11)
C3B C2B C1B 116.2(11)
C4B C3B C2B 119.9(13)
C4B C3B C7B 122.3(12)
C2B C3B C7B 117.8(11)
C3B C4B C5B 123.4(14)
C3B C4B H4B 118.3
C5B C4B H4B 118.3
C6B C5B C4B 116.9(13)
C6B C5B C8B 124.7(13)
C4B C5B C8B 118.3(14)
C5B C6B C1B 123.2(12)
C5B C6B H6B 118.4
C1B C6B H6B 118.4
C3B C7B H7BA 109.5
C3B C7B H7BB 109.5
H7BA C7B H7BB 109.5
C3B C7B H7BC 109.5
H7BA C7B H7BC 109.5
H7BB C7B H7BC 109.5
C11B C8B C5B 111.9(12)
C11B C8B C10B 109.6(13)
C5B C8B C10B 109.7(12)
C11B C8B C9B 110.3(13)
C5B C8B C9B 109.0(11)
C10B C8B C9B 106.2(12)
C8B C9B H9BA 109.5
C8B C9B H9BB 109.5
H9BA C9B H9BB 109.5
C8B C9B H9BC 109.5
H9BA C9B H9BC 109.5
H9BB C9B H9BC 109.5
C8B C10B H10D 109.5
C8B C10B H10E 109.5
H10D C10B H10E 109.5
C8B C10B H10F 109.5
H10D C10B H10F 109.5
H10E C10B H10F 109.5
C8B C11B H11D 109.5
C8B C11B H11E 109.5
H11D C11B H11E 109.5
C8B C11B H11F 109.5
H11D C11B H11F 109.5
H11E C11B H11F 109.5
N5 C93B C1B 121.4(10)
N5 C93B H93B 119.3
C1B C93B H93B 119.3
C2B O7B In3 136.0(8)
N15 C213 C214 165(3)
C213 C214 H21A 109.5
C213 C214 H21B 109.5
H21A C214 H21B 109.5
C213 C214 H21C 109.5
H21A C214 H21C 109.5
H21B C214 H21C 109.5
C6C C5 C4 123.6(16)
C6C C5 H5 118.2
C4 C5 H5 118.2
C6C C7 C2 122.7(15)
C7 C6C C5 120.7(7)
C7 C6C C9 123.4(16)
C5 C6C C9 114.9(16)
C10 C9 C11 108.5(10)
C10 C9 C12 108.1(8)
C11 C9 C12 108.8(7)
C10 C9 C6C 109.9(13)
C11 C9 C6C 106.1(9)
C12 C9 C6C 115.3(9)
C4 C5C C6 124.2(18)
C4 C5C H5C 117.9
C6 C5C H5C 117.9
C2 C7C C6 120.1(17)
C2 C7C H7C 120.0
C6 C7C H7C 120.0
C9C C6 C5C 128.2(17)
C9C C6 C7C 117.9(16)
C5C C6 C7C 111.9(8)
C6 C9C C10C 106.2(18)
C6 C9C C11C 106.7(10)
C10C C9C C11C 108.9(12)
C6 C9C C12C 116.5(12)
C10C C9C C12C 109.3(12)
C11C C9C C12C 108.9(9)

loop_
_geom_bond_atom_site_label_1
_geom_bond_atom_site_label_2
_geom_bond_distance
C1 N1 1.300(5)
C1 C2 1.441(5)
C1 H1 0.9300
C2 C7C 1.411(7)
C2 C7 1.412(6)
C2 C3 1.414(4)
C3 O1 1.313(4)
C3 C4 1.415(4)
C4 C5 1.395(6)
C4 C5C 1.398(7)
C4 C8 1.504(6)
C8 H8A 0.9600
C8 H8B 0.9600
C8 H8C 0.9600
C13 C14 1.384(5)
C13 C22 1.414(6)
C13 N1 1.433(5)
C14 C15 1.427(6)
C14 C36 1.503(6)
C15 C16 1.419(6)
C15 C20 1.425(6)
C16 C17 1.367(7)
C16 H16 0.9300
C17 C18 1.410(7)
C17 H17 0.9300
C18 C19 1.372(6)
C18 H18 0.9300
C19 C20 1.414(6)
C19 H19 0.9300
C20 C21 1.413(6)
C21 C22 1.366(6)
C21 H21 0.9300
C22 H22 0.9300
C23 N2 1.298(5)
C23 C24 1.441(5)
C23 H23 0.9300
C24 C29 1.403(7)
C24 C25 1.423(7)
C25 O2 1.312(6)
C25 C26 1.432(5)
C26 C27 1.374(7)
C26 C30 1.500(7)
C27 C28 1.401(8)
C27 H27 0.9300
C28 C29 1.383(6)
C28 C31 1.522(9)
C29 H29 0.9300
C30 H30A 0.9600
C30 H30B 0.9600
C30 H30C 0.9600
C31 C33 1.520(7)
C31 C32 1.526(10)
C31 C34 1.532(8)
C32 H32A 0.9600
C32 H32B 0.9600
C32 H32C 0.9600
C33 H33A 0.9600
C33 H33B 0.9600
C33 H33C 0.9600
C34 H34A 0.9600
C34 H34B 0.9600
C34 H34C 0.9600
C35 C36 1.388(6)
C35 C44 1.406(6)
C35 N2 1.430(5)
C36 C37 1.436(5)
C37 C38 1.412(7)
C37 C42 1.421(6)
C38 C39 1.383(6)
C38 H38 0.9300
C39 C40 1.408(7)
C39 H39 0.9300
C40 C41 1.364(7)
C40 H40 0.9300
C41 C42 1.416(6)
C41 H41 0.9300
C42 C43 1.411(7)
C43 C44 1.371(6)
C43 H43 0.9300
C44 H44 0.9300
C45 O5 1.434(6)
C45 C46 1.516(6)
C45 H45A 0.9700
C45 H45B 0.9700
C46 H46A 0.9600
C46 H46B 0.9600
C46 H46C 0.9600
C47 N3 1.283(5)
C47 C48 1.434(5)
C47 H47 0.9300
C48 C53 1.416(5)
C48 C49 1.419(5)
C49 O3 1.304(4)
C49 C50 1.426(5)
C50 C51 1.386(5)
C50 C54 1.501(5)
C51 C52 1.419(5)
C51 H51 0.9300
C52 C53 1.367(5)
C52 C55 1.530(5)
C53 H53 0.9300
C54 H54A 0.9600
C54 H54B 0.9600
C54 H54C 0.9600
C55 C56 1.525(6)
C55 C57 1.528(6)
C55 C58 1.540(6)
C56 H56A 0.9600
C56 H56B 0.9600
C56 H56C 0.9600
C57 H57A 0.9600
C57 H57B 0.9600
C57 H57C 0.9600
C58 H58A 0.9600
C58 H58B 0.9600
C58 H58C 0.9600
C59 C60 1.378(5)
C59 C68 1.411(5)
C59 N3 1.441(5)
C60 C61 1.436(6)
C60 C82 1.493(5)
C61 C66 1.420(6)
C61 C62 1.424(5)
C62 C63 1.364(7)
C62 H62 0.9300
C63 C64 1.404(7)
C63 H63 0.9300
C64 C65 1.367(6)
C64 H64 0.9300
C65 C66 1.421(6)
C65 H65 0.9300
C66 C67 1.420(5)
C67 C68 1.353(6)
C67 H67 0.9300
C68 H68 0.9300
C69 N4 1.289(6)
C69 C70 1.447(6)
C69 H69 0.9300
C70 C75 1.410(7)
C70 C71 1.420(6)
C71 O4 1.313(5)
C71 C72 1.433(5)
C72 C73 1.372(6)
C72 C76 1.515(6)
C73 C74 1.422(6)
C73 H73 0.9300
C74 C75 1.376(6)
C74 C77 1.530(7)
C75 H75 0.9300
C76 H76A 0.9600
C76 H76B 0.9600
C76 H76C 0.9600
C77 C78 1.516(7)
C77 C80 1.519(7)
C77 C79 1.526(7)
C78 H78A 0.9600
C78 H78B 0.9600
C78 H78C 0.9600
C79 H79A 0.9600
C79 H79B 0.9600
C79 H79C 0.9600
C80 H80A 0.9600
C80 H80B 0.9600
C80 H80C 0.9600
C81 C82 1.373(6)
C81 C90 1.405(6)
C81 N4 1.443(5)
C82 C83 1.440(5)
C83 C84 1.419(5)
C83 C88 1.422(6)
C84 C85 1.378(5)
C84 H84 0.9300
C85 C86 1.405(6)
C85 H85 0.9300
C86 C87 1.364(6)
C86 H86 0.9300
C87 C88 1.420(5)
C87 H87 0.9300
C88 C89 1.415(6)
C89 C90 1.364(6)
C89 H89 0.9300
C90 H90 0.9300
C91 O6 1.431(5)
C91 C92 1.512(6)
C91 H91A 0.9700
C91 H91B 0.9700
C92 H92A 0.9600
C92 H92B 0.9600
C92 H92C 0.9600
C105 C106 1.381(8)
C105 C114 1.426(6)
C105 N5 1.426(6)
C106 C107 1.427(7)
C106 C128 1.506(6)
C107 C108 1.417(8)
C107 C112 1.430(6)
C108 C109 1.374(7)
C108 H108 0.9300
C109 C110 1.422(7)
C109 H109 0.9300
C110 C111 1.353(9)
C110 H110 0.9300
C111 C112 1.418(7)
C111 H111 0.9300
C112 C113 1.399(8)
C113 C114 1.361(7)
C113 H113 0.9300
C114 H114 0.9300
C115 N6 1.287(5)
C115 C116 1.439(5)
C115 H115 0.9300
C116 C117 1.413(5)
C116 C121 1.422(6)
C117 O7 1.302(4)
C117 C118 1.422(5)
C118 C119 1.377(5)
C118 C122 1.508(5)
C119 C120 1.417(5)
C119 H119 0.9300
C120 C121 1.366(6)
C120 C123 1.540(6)
C121 H121 0.9300
C122 H12A 0.9600
C122 H12B 0.9600
C122 H12C 0.9600
C123 C124 1.515(7)
C123 C125 1.534(6)
C123 C126 1.535(6)
C124 H12D 0.9600
C124 H12E 0.9600
C124 H12F 0.9600
C125 H12G 0.9600
C125 H12H 0.9600
C125 H12I 0.9600
C126 H12J 0.9600
C126 H12K 0.9600
C126 H12L 0.9600
C127 C128 1.376(6)
C127 C136 1.413(6)
C127 N6 1.444(5)
C128 C129 1.430(5)
C129 C130 1.416(6)
C129 C134 1.421(6)
C130 C131 1.372(7)
C130 H130 0.9300
C131 C132 1.402(8)
C131 H131 0.9300
C132 C133 1.361(7)
C132 H132 0.9300
C133 C134 1.414(6)
C133 H133 0.9300
C134 C135 1.413(6)
C135 C136 1.364(5)
C135 H135 0.9300
C136 H136 0.9300
C137 O11 1.426(5)
C137 C138 1.495(8)
C137 H13A 0.9700
C137 H13B 0.9700
C138 H13C 0.9600
C138 H13D 0.9600
C138 H13E 0.9600
C139 N7 1.274(6)
C139 C140 1.443(6)
C139 H139 0.9300
C140 C145 1.397(8)
C140 C141 1.424(7)
C141 O8 1.312(7)
C141 C142 1.426(6)
C142 C143 1.373(8)
C142 C146 1.501(7)
C143 C144 1.411(7)
C143 H143 0.9300
C144 C145 1.380(6)
C144 C147 1.517(9)
C145 H145 0.9300
C146 H14A 0.9600
C146 H14B 0.9600
C146 H14C 0.9600
C147 C149 1.529(8)
C147 C148 1.536(8)
C147 C150 1.540(7)
C148 H14D 0.9600
C148 H14E 0.9600
C148 H14F 0.9600
C149 H14G 0.9600
C149 H14H 0.9600
C149 H14I 0.9600
C150 H15A 0.9600
C150 H15B 0.9600
C150 H15C 0.9600
C151 C152 1.370(6)
C151 C160 1.417(6)
C151 N7 1.445(5)
C152 C153 1.441(5)
C152 C174 1.503(5)
C153 C154 1.416(6)
C153 C158 1.423(6)
C154 C155 1.379(5)
C154 H154 0.9300
C155 C156 1.405(7)
C155 H155 0.9300
C156 C157 1.354(7)
C156 H156 0.9300
C157 C158 1.417(6)
C157 H157 0.9300
C158 C159 1.411(7)
C159 C160 1.358(6)
C159 H159 0.9300
C160 H160 0.9300
C161 N8 1.298(5)
C161 C162 1.439(5)
C161 H161 0.9300
C162 C163 1.412(5)
C162 C167 1.420(5)
C163 O9 1.309(4)
C163 C164 1.428(5)
C164 C165 1.387(5)
C164 C168 1.506(5)
C165 C166 1.416(5)
C165 H165 0.9300
C166 C167 1.374(5)
C166 C169 1.533(5)
C167 H167 0.9300
C168 H16A 0.9600
C168 H16B 0.9600
C168 H16C 0.9600
C169 C172 1.526(6)
C169 C170 1.526(6)
C169 C171 1.528(6)
C170 H17A 0.9600
C170 H17B 0.9600
C170 H17C 0.9600
C171 H17D 0.9600
C171 H17E 0.9600
C171 H17F 0.9600
C172 H17G 0.9600
C172 H17H 0.9600
C172 H17I 0.9600
C173 C174 1.383(5)
C173 C182 1.406(5)
C173 N8 1.434(4)
C174 C175 1.414(5)
C175 C180 1.428(6)
C175 C176 1.434(5)
C176 C177 1.368(7)
C176 H176 0.9300
C177 C178 1.390(8)
C177 H177 0.9300
C178 C179 1.368(7)
C178 H178 0.9300
C179 C180 1.417(6)
C179 H179 0.9300
C180 C181 1.408(5)
C181 C182 1.367(5)
C181 H181 0.9300
C182 H182 0.9300
C183 O10 1.434(4)
C183 C184 1.506(6)
C183 H18A 0.9700
C183 H18B 0.9700
C184 H18C 0.9600
C184 H18D 0.9600
C184 H18E 0.9600
C185 C186 1.414(8)
C185 H18F 0.9600
C185 H18G 0.9600
C185 H18H 0.9600
C186 N9 1.111(8)
C196 N14 1.142(11)
C196 C195 1.402(13)
C195 H19A 0.9600
C195 H19B 0.9600
C195 H19C 0.9600
C193 C194 1.418(11)
C193 H19D 0.9600
C193 H19E 0.9600
C193 H19F 0.9600
C194 N13 1.172(10)
C187 C188 1.467(12)
C187 H18I 0.9600
C187 H18J 0.9600
C187 H18K 0.9600
C188 N10 1.207(12)
C189 C190 1.434(9)
C189 H18L 0.9600
C189 H18M 0.9600
C189 H18N 0.9600
C190 N11 1.151(9)
C191 C192 1.441(13)
C191 H19G 0.9600
C191 H19H 0.9600
C191 H19I 0.9600
C192 N12 1.176(11)
N1 In1 2.254(3)
N2 In2 2.244(4)
N3 In1 2.261(3)
N4 In2 2.246(4)
N5 C93B 1.319(17)
N5 C93A 1.331(15)
N5 In3 2.242(4)
N6 In4 2.270(3)
N7 In3 2.244(4)
N8 In4 2.246(3)
O1 In1 2.117(3)
O2 In2 2.141(3)
O5 In2 2.142(3)
O5 In1 2.148(3)
O3 In1 2.121(3)
O4 In2 2.111(3)
O6 In2 2.155(3)
O6 In1 2.165(3)
O7 In4 2.136(3)
O10 In4 2.151(3)
O10 In3 2.159(3)
O8 In3 2.109(3)
O9 In4 2.117(3)
O11 In4 2.144(3)
O11 In3 2.158(3)
In3 O7B 2.077(10)
In3 O7A 2.188(8)
C1A C2A 1.415(13)
C1A C93A 1.415(14)
C1A C6A 1.428(14)
C2A O7A 1.271(15)
C2A C3A 1.428(15)
C3A C4A 1.377(15)
C3A C7A 1.496(14)
C4A C5A 1.416(14)
C4A H4A 0.9300
C5A C6A 1.361(15)
C5A C8A 1.531(16)
C6A H6A 0.9300
C7A H7AA 0.9600
C7A H7AB 0.9600
C7A H7AC 0.9600
C8A C11A 1.515(15)
C8A C10A 1.544(14)
C8A C9A 1.561(14)
C9A H9AA 0.9600
C9A H9AB 0.9600
C9A H9AC 0.9600
C10A H10A 0.9600
C10A H10B 0.9600
C10A H10C 0.9600
C11A H11A 0.9600
C11A H11B 0.9600
C11A H11C 0.9600
C93A H93A 0.9300
C1B C6B 1.400(17)
C1B C2B 1.441(15)
C1B C93B 1.453(17)
C2B O7B 1.319(14)
C2B C3B 1.429(16)
C3B C4B 1.391(19)
C3B C7B 1.485(17)
C4B C5B 1.399(17)
C4B H4B 0.9300
C5B C6B 1.361(17)
C5B C8B 1.523(16)
C6B H6B 0.9300
C7B H7BA 0.9600
C7B H7BB 0.9600
C7B H7BC 0.9600
C8B C11B 1.49(2)
C8B C10B 1.545(19)
C8B C9B 1.570(18)
C9B H9BA 0.9600
C9B H9BB 0.9600
C9B H9BC 0.9600
C10B H10D 0.9600
C10B H10E 0.9600
C10B H10F 0.9600
C11B H11D 0.9600
C11B H11E 0.9600
C11B H11F 0.9600
C93B H93B 0.9300
C213 N15 1.050(17)
C213 C214 1.46(2)
C214 H21A 0.9600
C214 H21B 0.9600
C214 H21C 0.9600
C5 C6C 1.32(3)
C5 H5 0.9300
C7 C6C 1.26(3)
C6C C9 1.644(12)
C9 C10 1.524(7)
C9 C11 1.527(6)
C9 C12 1.528(6)
C10 H10G 0.9600
C10 H10H 0.9600
C10 H10I 0.9600
C11 H11G 0.9600
C11 H11H 0.9600
C11 H11I 0.9600
C12 H12M 0.9600
C12 H12N 0.9600
C12 H12O 0.9600
C5C C6 1.50(4)
C5C H5C 0.9300
C7C C6 1.53(3)
C7C H7C 0.9300
C6 C9C 1.456(19)
C9C C10C 1.524(7)
C9C C11C 1.527(7)
C9C C12C 1.530(7)
C10C H10J 0.9600
C10C H10K 0.9600
C10C H10L 0.9600
C11C H11J 0.9600
C11C H11K 0.9600
C11C H11L 0.9600
C12C H12P 0.9600
C12C H12Q 0.9600
C12C H12R 0.9600

loop_
_geom_torsion_atom_site_label_1
_geom_torsion_atom_site_label_2
_geom_torsion_atom_site_label_3
_geom_torsion_atom_site_label_4
_geom_torsion
N1 C1 C2 C7C 174.8(18)
N1 C1 C2 C7 175.2(14)
N1 C1 C2 C3 -12.5(6)
C7C C2 C3 O1 179(2)
C7 C2 C3 O1 179.8(15)
C1 C2 C3 O1 7.7(6)
C7C C2 C3 C4 2(2)
C7 C2 C3 C4 2.2(15)
C1 C2 C3 C4 -169.9(4)
O1 C3 C4 C5 179.7(16)
C2 C3 C4 C5 -2.5(16)
O1 C3 C4 C5C -180(2)
C2 C3 C4 C5C -2(2)
O1 C3 C4 C8 -2.9(6)
C2 C3 C4 C8 174.8(4)
C22 C13 C14 C15 2.8(6)
N1 C13 C14 C15 -177.7(4)
C22 C13 C14 C36 -173.2(4)
N1 C13 C14 C36 6.3(6)
C13 C14 C15 C16 176.8(4)
C36 C14 C15 C16 -7.2(6)
C13 C14 C15 C20 -3.7(6)
C36 C14 C15 C20 172.2(4)
C20 C15 C16 C17 -2.1(6)
C14 C15 C16 C17 177.3(4)
C15 C16 C17 C18 0.6(7)
C16 C17 C18 C19 0.6(7)
C17 C18 C19 C20 -0.1(7)
C18 C19 C20 C21 179.1(4)
C18 C19 C20 C15 -1.5(6)
C16 C15 C20 C21 -178.0(4)
C14 C15 C20 C21 2.5(6)
C16 C15 C20 C19 2.5(6)
C14 C15 C20 C19 -177.0(4)
C19 C20 C21 C22 179.1(4)
C15 C20 C21 C22 -0.4(6)
C20 C21 C22 C13 -0.6(6)
C14 C13 C22 C21 -0.6(6)
N1 C13 C22 C21 179.8(4)
N2 C23 C24 C29 173.0(4)
N2 C23 C24 C25 -14.2(7)
C29 C24 C25 O2 -178.9(4)
C23 C24 C25 O2 8.7(6)
C29 C24 C25 C26 3.9(6)
C23 C24 C25 C26 -168.6(4)
O2 C25 C26 C27 178.2(4)
C24 C25 C26 C27 -4.4(6)
O2 C25 C26 C30 -4.2(6)
C24 C25 C26 C30 173.1(4)
C25 C26 C27 C28 1.0(7)
C30 C26 C27 C28 -176.5(5)
C26 C27 C28 C29 3.2(7)
C26 C27 C28 C31 178.2(6)
C27 C28 C29 C24 -3.7(7)
C31 C28 C29 C24 -178.8(5)
C25 C24 C29 C28 0.3(6)
C23 C24 C29 C28 173.4(4)
C29 C28 C31 C33 -160.8(5)
C27 C28 C31 C33 24.5(8)
C29 C28 C31 C32 79.8(6)
C27 C28 C31 C32 -94.9(7)
C29 C28 C31 C34 -38.0(10)
C27 C28 C31 C34 147.3(8)
C44 C35 C36 C37 6.6(6)
N2 C35 C36 C37 -173.2(3)
C44 C35 C36 C14 -166.9(4)
N2 C35 C36 C14 13.3(6)
C13 C14 C36 C35 73.2(5)
C15 C14 C36 C35 -102.7(5)
C13 C14 C36 C37 -100.2(5)
C15 C14 C36 C37 83.9(5)
C35 C36 C37 C38 175.8(4)
C14 C36 C37 C38 -10.8(6)
C35 C36 C37 C42 -6.1(6)
C14 C36 C37 C42 167.3(4)
C42 C37 C38 C39 1.4(6)
C36 C37 C38 C39 179.5(4)
C37 C38 C39 C40 -2.0(7)
C38 C39 C40 C41 1.2(7)
C39 C40 C41 C42 0.2(7)
C40 C41 C42 C43 179.8(4)
C40 C41 C42 C37 -0.8(6)
C38 C37 C42 C43 179.4(4)
C36 C37 C42 C43 1.2(6)
C38 C37 C42 C41 0.0(6)
C36 C37 C42 C41 -178.2(4)
C41 C42 C43 C44 -177.2(4)
C37 C42 C43 C44 3.4(6)
C42 C43 C44 C35 -3.1(6)
C36 C35 C44 C43 -2.1(6)
N2 C35 C44 C43 177.7(4)
N3 C47 C48 C53 178.4(4)
N3 C47 C48 C49 -3.7(7)
C53 C48 C49 O3 -177.8(3)
C47 C48 C49 O3 4.5(6)
C53 C48 C49 C50 2.6(5)
C47 C48 C49 C50 -175.2(3)
O3 C49 C50 C51 178.1(3)
C48 C49 C50 C51 -2.2(5)
O3 C49 C50 C54 -2.4(5)
C48 C49 C50 C54 177.3(3)
C49 C50 C51 C52 -0.8(6)
C54 C50 C51 C52 179.7(4)
C50 C51 C52 C53 3.4(6)
C50 C51 C52 C55 -179.2(4)
C51 C52 C53 C48 -3.0(6)
C55 C52 C53 C48 179.6(4)
C49 C48 C53 C52 0.1(6)
C47 C48 C53 C52 178.1(4)
C53 C52 C55 C56 -136.0(4)
C51 C52 C55 C56 46.8(5)
C53 C52 C55 C57 -15.3(6)
C51 C52 C55 C57 167.5(4)
C53 C52 C55 C58 103.5(4)
C51 C52 C55 C58 -73.7(5)
C68 C59 C60 C61 4.3(5)
N3 C59 C60 C61 -171.0(3)
C68 C59 C60 C82 -177.0(3)
N3 C59 C60 C82 7.8(5)
C59 C60 C61 C66 -2.8(5)
C82 C60 C61 C66 178.4(3)
C59 C60 C61 C62 175.1(4)
C82 C60 C61 C62 -3.7(5)
C66 C61 C62 C63 -0.2(6)
C60 C61 C62 C63 -178.1(4)
C61 C62 C63 C64 -0.4(7)
C62 C63 C64 C65 0.9(8)
C63 C64 C65 C66 -0.9(8)
C62 C61 C66 C67 -178.3(4)
C60 C61 C66 C67 -0.3(6)
C62 C61 C66 C65 0.2(6)
C60 C61 C66 C65 178.2(4)
C64 C65 C66 C67 178.7(4)
C64 C65 C66 C61 0.3(7)
C61 C66 C67 C68 2.1(6)
C65 C66 C67 C68 -176.3(4)
C66 C67 C68 C59 -0.7(6)
C60 C59 C68 C67 -2.6(6)
N3 C59 C68 C67 172.9(4)
N4 C69 C70 C75 -179.2(4)
N4 C69 C70 C71 -3.0(7)
C75 C70 C71 O4 177.2(4)
C69 C70 C71 O4 1.2(6)
C75 C70 C71 C72 -1.4(5)
C69 C70 C71 C72 -177.3(4)
O4 C71 C72 C73 -176.1(3)
C70 C71 C72 C73 2.6(5)
O4 C71 C72 C76 4.3(5)
C70 C71 C72 C76 -177.1(3)
C71 C72 C73 C74 -2.1(6)
C76 C72 C73 C74 177.6(4)
C72 C73 C74 C75 0.2(6)
C72 C73 C74 C77 179.4(4)
C73 C74 C75 C70 1.1(6)
C77 C74 C75 C70 -178.1(4)
C71 C70 C75 C74 -0.5(6)
C69 C70 C75 C74 175.8(4)
C75 C74 C77 C78 -7.6(6)
C73 C74 C77 C78 173.2(4)
C75 C74 C77 C80 112.9(6)
C73 C74 C77 C80 -66.3(6)
C75 C74 C77 C79 -127.1(5)
C73 C74 C77 C79 53.7(5)
C90 C81 C82 C83 1.7(7)
N4 C81 C82 C83 -177.3(4)
C90 C81 C82 C60 -179.9(4)
N4 C81 C82 C60 1.1(7)
C59 C60 C82 C81 88.5(5)
C61 C60 C82 C81 -92.8(5)
C59 C60 C82 C83 -93.2(5)
C61 C60 C82 C83 85.6(5)
C81 C82 C83 C84 178.3(4)
C60 C82 C83 C84 -0.1(6)
C81 C82 C83 C88 -0.7(6)
C60 C82 C83 C88 -179.1(4)
C88 C83 C84 C85 0.5(6)
C82 C83 C84 C85 -178.5(4)
C83 C84 C85 C86 -0.6(6)
C84 C85 C86 C87 0.5(6)
C85 C86 C87 C88 -0.4(6)
C86 C87 C88 C89 179.1(4)
C86 C87 C88 C83 0.4(6)
C84 C83 C88 C89 -179.1(4)
C82 C83 C88 C89 -0.1(6)
C84 C83 C88 C87 -0.4(6)
C82 C83 C88 C87 178.6(4)
C87 C88 C89 C90 -178.9(5)
C83 C88 C89 C90 -0.2(7)
C88 C89 C90 C81 1.2(8)
C82 C81 C90 C89 -2.0(8)
N4 C81 C90 C89 177.1(5)
C114 C105 C106 C107 1.0(6)
N5 C105 C106 C107 178.0(4)
C114 C105 C106 C128 -174.3(4)
N5 C105 C106 C128 2.7(6)
C105 C106 C107 C108 177.9(4)
C128 C106 C107 C108 -6.7(6)
C105 C106 C107 C112 -2.7(6)
C128 C106 C107 C112 172.7(4)
C106 C107 C108 C109 175.1(4)
C112 C107 C108 C109 -4.2(7)
C107 C108 C109 C110 1.2(7)
C108 C109 C110 C111 1.9(7)
C109 C110 C111 C112 -1.7(8)
C110 C111 C112 C113 -179.1(5)
C110 C111 C112 C107 -1.4(7)
C108 C107 C112 C113 -177.9(4)
C106 C107 C112 C113 2.7(7)
C108 C107 C112 C111 4.3(6)
C106 C107 C112 C111 -175.1(4)
C111 C112 C113 C114 176.7(5)
C107 C112 C113 C114 -1.0(7)
C112 C113 C114 C105 -0.7(7)
C106 C105 C114 C113 0.7(6)
N5 C105 C114 C113 -176.6(4)
N6 C115 C116 C117 -9.8(7)
N6 C115 C116 C121 176.8(4)
C121 C116 C117 O7 176.6(4)
C115 C116 C117 O7 3.5(6)
C121 C116 C117 C118 -0.2(5)
C115 C116 C117 C118 -173.3(4)
O7 C117 C118 C119 -176.5(3)
C116 C117 C118 C119 0.4(5)
O7 C117 C118 C122 2.1(5)
C116 C117 C118 C122 179.0(4)
C117 C118 C119 C120 -0.5(6)
C122 C118 C119 C120 -179.2(4)
C118 C119 C120 C121 0.4(6)
C118 C119 C120 C123 175.7(4)
C119 C120 C121 C116 -0.2(6)
C123 C120 C121 C116 -175.2(4)
C117 C116 C121 C120 0.1(6)
C115 C116 C121 C120 173.8(4)
C121 C120 C123 C124 103.4(5)
C119 C120 C123 C124 -71.4(5)
C121 C120 C123 C125 -17.6(6)
C119 C120 C123 C125 167.6(4)
C121 C120 C123 C126 -136.2(4)
C119 C120 C123 C126 48.9(5)
C136 C127 C128 C129 4.0(8)
N6 C127 C128 C129 -172.0(5)
C136 C127 C128 C106 -177.0(5)
N6 C127 C128 C106 7.0(8)
C105 C106 C128 C127 83.0(6)
C107 C106 C128 C127 -92.3(6)
C105 C106 C128 C129 -98.0(6)
C107 C106 C128 C129 86.7(6)
C127 C128 C129 C130 175.7(6)
C106 C128 C129 C130 -3.3(9)
C127 C128 C129 C134 -4.2(8)
C106 C128 C129 C134 176.8(5)
C134 C129 C130 C131 -0.8(10)
C128 C129 C130 C131 179.3(7)
C129 C130 C131 C132 -1.4(12)
C130 C131 C132 C133 1.8(12)
C131 C132 C133 C134 0.0(11)
C132 C133 C134 C135 178.4(6)
C132 C133 C134 C129 -2.1(9)
C130 C129 C134 C135 -178.1(6)
C128 C129 C134 C135 1.8(8)
C130 C129 C134 C133 2.5(9)
C128 C129 C134 C133 -177.6(5)
C133 C134 C135 C136 -179.7(5)
C129 C134 C135 C136 0.9(8)
C134 C135 C136 C127 -1.2(7)
C128 C127 C136 C135 -1.3(7)
N6 C127 C136 C135 174.9(4)
N7 C139 C140 C145 175.1(5)
N7 C139 C140 C141 -9.5(8)
C145 C140 C141 O8 -179.7(4)
C139 C140 C141 O8 5.2(7)
C145 C140 C141 C142 0.4(6)
C139 C140 C141 C142 -174.8(4)
O8 C141 C142 C143 -179.9(4)
C140 C141 C142 C143 0.1(6)
O8 C141 C142 C146 -0.6(6)
C140 C141 C142 C146 179.3(4)
C141 C142 C143 C144 -2.1(7)
C146 C142 C143 C144 178.7(4)
C142 C143 C144 C145 3.4(7)
C142 C143 C144 C147 178.4(5)
C143 C144 C145 C140 -2.8(7)
C147 C144 C145 C140 -177.8(5)
C141 C140 C145 C144 1.1(7)
C139 C140 C145 C144 176.8(5)
C145 C144 C147 C149 -132.0(5)
C143 C144 C147 C149 53.4(7)
C145 C144 C147 C148 -11.8(7)
C143 C144 C147 C148 173.6(5)
C145 C144 C147 C150 107.3(6)
C143 C144 C147 C150 -67.4(6)
C160 C151 C152 C153 3.1(7)
N7 C151 C152 C153 -173.3(4)
C160 C151 C152 C174 -176.7(4)
N7 C151 C152 C174 6.9(7)
C151 C152 C153 C154 176.1(4)
C174 C152 C153 C154 -4.1(6)
C151 C152 C153 C158 -3.8(6)
C174 C152 C153 C158 176.0(4)
C158 C153 C154 C155 -2.5(7)
C152 C153 C154 C155 177.6(4)
C153 C154 C155 C156 0.6(7)
C154 C155 C156 C157 1.5(8)
C155 C156 C157 C158 -1.5(9)
C156 C157 C158 C159 178.9(6)
C156 C157 C158 C153 -0.4(9)
C154 C153 C158 C159 -176.9(5)
C152 C153 C158 C159 3.0(7)
C154 C153 C158 C157 2.4(7)
C152 C153 C158 C157 -177.7(5)
C157 C158 C159 C160 179.3(6)
C153 C158 C159 C160 -1.5(9)
C158 C159 C160 C151 0.7(9)
C152 C151 C160 C159 -1.5(9)
N7 C151 C160 C159 175.0(5)
N8 C161 C162 C163 -4.8(7)
N8 C161 C162 C167 178.7(4)
C167 C162 C163 O9 176.3(4)
C161 C162 C163 O9 0.0(6)
C167 C162 C163 C164 -3.0(6)
C161 C162 C163 C164 -179.3(4)
O9 C163 C164 C165 -175.7(4)
C162 C163 C164 C165 3.7(6)
O9 C163 C164 C168 4.9(6)
C162 C163 C164 C168 -175.8(4)
C163 C164 C165 C166 -1.9(6)
C168 C164 C165 C166 177.5(4)
C164 C165 C166 C167 -0.7(6)
C164 C165 C166 C169 179.4(4)
C165 C166 C167 C162 1.3(6)
C169 C166 C167 C162 -178.7(4)
C163 C162 C167 C166 0.5(6)
C161 C162 C167 C166 177.2(4)
C167 C166 C169 C172 0.7(6)
C165 C166 C169 C172 -179.4(4)
C167 C166 C169 C170 121.0(4)
C165 C166 C169 C170 -59.0(5)
C167 C166 C169 C171 -120.0(5)
C165 C166 C169 C171 60.0(5)
C182 C173 C174 C175 0.0(5)
N8 C173 C174 C175 179.3(3)
C182 C173 C174 C152 -178.3(3)
N8 C173 C174 C152 1.0(5)
C151 C152 C174 C173 88.9(5)
C153 C152 C174 C173 -90.8(5)
C151 C152 C174 C175 -89.4(5)
C153 C152 C174 C175 90.9(5)
C173 C174 C175 C180 -0.6(5)
C152 C174 C175 C180 177.7(3)
C173 C174 C175 C176 178.4(4)
C152 C174 C175 C176 -3.3(6)
C174 C175 C176 C177 178.7(4)
C180 C175 C176 C177 -2.3(6)
C175 C176 C177 C178 0.5(8)
C176 C177 C178 C179 1.5(8)
C177 C178 C179 C180 -1.6(8)
C178 C179 C180 C181 179.7(5)
C178 C179 C180 C175 -0.3(7)
C174 C175 C180 C181 1.3(6)
C176 C175 C180 C181 -177.8(4)
C174 C175 C180 C179 -178.7(4)
C176 C175 C180 C179 2.2(6)
C179 C180 C181 C182 178.6(4)
C175 C180 C181 C182 -1.4(6)
C180 C181 C182 C173 0.8(6)
C174 C173 C182 C181 -0.1(5)
N8 C173 C182 C181 -179.5(3)
C2 C1 N1 C13 175.5(4)
C2 C1 N1 In1 -7.6(5)
C14 C13 N1 C1 54.1(5)
C22 C13 N1 C1 -126.4(4)
C14 C13 N1 In1 -122.8(4)
C22 C13 N1 In1 56.7(4)
C24 C23 N2 C35 175.9(4)
C24 C23 N2 In2 -7.8(6)
C36 C35 N2 C23 54.8(5)
C44 C35 N2 C23 -125.0(4)
C36 C35 N2 In2 -121.4(4)
C44 C35 N2 In2 58.8(4)
C48 C47 N3 C59 172.9(4)
C48 C47 N3 In1 5.3(6)
C60 C59 N3 C47 87.5(4)
C68 C59 N3 C47 -88.0(4)
C60 C59 N3 In1 -105.3(4)
C68 C59 N3 In1 79.2(4)
C70 C69 N4 C81 174.1(4)
C70 C69 N4 In2 1.1(6)
C82 C81 N4 C69 73.6(5)
C90 C81 N4 C69 -105.5(5)
C82 C81 N4 In2 -113.1(4)
C90 C81 N4 In2 67.8(5)
C106 C105 N5 C93B 51.0(9)
C114 C105 N5 C93B -131.9(8)
C106 C105 N5 C93A 62.1(9)
C114 C105 N5 C93A -120.7(8)
C106 C105 N5 In3 -119.9(4)
C114 C105 N5 In3 57.3(5)
C116 C115 N6 C127 175.6(4)
C116 C115 N6 In4 -1.6(7)
C128 C127 N6 C115 72.5(6)
C136 C127 N6 C115 -103.6(4)
C128 C127 N6 In4 -110.2(4)
C136 C127 N6 In4 73.6(5)
C140 C139 N7 C151 175.5(5)
C140 C139 N7 In3 5.7(7)
C152 C151 N7 C139 81.4(5)
C160 C151 N7 C139 -95.2(6)
C152 C151 N7 In3 -108.8(5)
C160 C151 N7 In3 74.6(5)
C162 C161 N8 C173 175.6(4)
C162 C161 N8 In4 -0.5(6)
C174 C173 N8 C161 70.8(4)
C182 C173 N8 C161 -109.9(4)
C174 C173 N8 In4 -113.0(3)
C182 C173 N8 In4 66.3(4)
C2 C3 O1 In1 18.1(5)
C4 C3 O1 In1 -164.3(3)
C24 C25 O2 In2 19.3(5)
C26 C25 O2 In2 -163.5(3)
C46 C45 O5 In2 91.5(4)
C46 C45 O5 In1 -122.7(3)
C48 C49 O3 In1 -7.9(5)
C50 C49 O3 In1 171.8(2)
C70 C71 O4 In2 2.3(5)
C72 C71 O4 In2 -179.2(2)
C92 C91 O6 In2 140.1(4)
C92 C91 O6 In1 -48.4(6)
C116 C117 O7 In4 14.5(5)
C118 C117 O7 In4 -168.7(2)
C184 C183 O10 In4 140.4(3)
C184 C183 O10 In3 -48.1(5)
C140 C141 O8 In3 1.7(6)
C142 C141 O8 In3 -178.4(3)
C162 C163 O9 In4 10.0(6)
C164 C163 O9 In4 -170.8(3)
C138 C137 O11 In4 85.6(4)
C138 C137 O11 In3 -120.9(4)
C3 O1 In1 O3 -114.6(3)
C3 O1 In1 O5 62.0(3)
C3 O1 In1 O6 58.0(6)
C3 O1 In1 N1 -27.0(3)
C3 O1 In1 N3 159.4(3)
C49 O3 In1 O1 -79.7(3)
C49 O3 In1 O5 134.3(9)
C49 O3 In1 O6 102.0(3)
C49 O3 In1 N1 -165.2(3)
C49 O3 In1 N3 7.1(3)
C45 O5 In1 O1 30.4(3)
In2 O5 In1 O1 -178.25(13)
C45 O5 In1 O3 176.4(9)
In2 O5 In1 O3 -32.2(10)
C45 O5 In1 O6 -150.6(3)
In2 O5 In1 O6 0.80(12)
C45 O5 In1 N1 116.0(3)
In2 O5 In1 N1 -92.61(13)
C45 O5 In1 N3 -56.9(3)
In2 O5 In1 N3 94.47(13)
C91 O6 In1 O1 -169.4(5)
In2 O6 In1 O1 3.3(5)
C91 O6 In1 O3 3.1(4)
In2 O6 In1 O3 175.86(11)
C91 O6 In1 O5 -173.6(4)
In2 O6 In1 O5 -0.79(11)
C91 O6 In1 N1 -85.3(4)
In2 O6 In1 N1 87.45(13)
C91 O6 In1 N3 90.1(4)
In2 O6 In1 N3 -97.12(13)
C1 N1 In1 O1 20.9(3)
C13 N1 In1 O1 -162.4(3)
C1 N1 In1 O3 114.2(3)
C13 N1 In1 O3 -69.1(3)
C1 N1 In1 O5 -71.1(3)
C13 N1 In1 O5 105.6(3)
C1 N1 In1 O6 -146.0(3)
C13 N1 In1 O6 30.7(3)
C1 N1 In1 N3 62.2(8)
C13 N1 In1 N3 -121.1(7)
C47 N3 In1 O1 87.9(3)
C59 N3 In1 O1 -78.1(3)
C47 N3 In1 O3 -5.4(3)
C59 N3 In1 O3 -171.5(3)
C47 N3 In1 O5 179.5(3)
C59 N3 In1 O5 13.4(3)
C47 N3 In1 O6 -105.0(3)
C59 N3 In1 O6 88.9(3)
C47 N3 In1 N1 46.6(8)
C59 N3 In1 N1 -119.4(7)
C71 O4 In2 O2 -88.8(3)
C71 O4 In2 O5 90.1(3)
C71 O4 In2 O6 84.7(6)
C71 O4 In2 N2 -173.1(3)
C71 O4 In2 N4 -3.0(3)
C25 O2 In2 O4 -120.3(3)
C25 O2 In2 O5 68.4(10)
C25 O2 In2 O6 61.3(3)
C25 O2 In2 N2 -29.0(3)
C25 O2 In2 N4 154.2(3)
C45 O5 In2 O4 -28.8(3)
In1 O5 In2 O4 -179.48(13)
C45 O5 In2 O2 142.6(9)
In1 O5 In2 O2 -8.1(10)
C45 O5 In2 O6 149.9(3)
In1 O5 In2 O6 -0.81(12)
C45 O5 In2 N2 -120.9(3)
In1 O5 In2 N2 88.43(14)
C45 O5 In2 N4 57.2(3)
In1 O5 In2 N4 -93.43(14)
C91 O6 In2 O4 179.8(5)
In1 O6 In2 O4 6.4(5)
C91 O6 In2 O2 -6.7(4)
In1 O6 In2 O2 179.84(13)
C91 O6 In2 O5 174.2(4)
In1 O6 In2 O5 0.79(11)
C91 O6 In2 N2 77.5(3)
In1 O6 In2 N2 -95.97(13)
C91 O6 In2 N4 -93.4(3)
In1 O6 In2 N4 93.16(13)
C23 N2 In2 O4 118.4(3)
C35 N2 In2 O4 -65.6(3)
C23 N2 In2 O2 22.3(3)
C35 N2 In2 O2 -161.8(3)
C23 N2 In2 O5 -150.3(3)
C35 N2 In2 O5 25.7(3)
C23 N2 In2 O6 -75.0(3)
C35 N2 In2 O6 101.0(3)
C23 N2 In2 N4 40.4(9)
C35 N2 In2 N4 -143.7(7)
C69 N4 In2 O4 1.2(3)
C81 N4 In2 O4 -171.5(3)
C69 N4 In2 O2 97.9(3)
C81 N4 In2 O2 -74.9(3)
C69 N4 In2 O5 -89.6(3)
C81 N4 In2 O5 97.7(3)
C69 N4 In2 O6 -165.0(3)
C81 N4 In2 O6 22.3(3)
C69 N4 In2 N2 79.8(8)
C81 N4 In2 N2 -92.9(8)
C141 O8 In3 O7B -95.7(5)
C141 O8 In3 O11 117.7(9)
C141 O8 In3 O10 91.6(4)
C141 O8 In3 O7A -84.5(4)
C141 O8 In3 N5 -174.1(4)
C141 O8 In3 N7 -3.7(4)
C137 O11 In3 O7B 28.3(4)
In4 O11 In3 O7B -173.8(3)
C137 O11 In3 O8 175.4(9)
In4 O11 In3 O8 -26.7(10)
C137 O11 In3 O10 -157.7(3)
In4 O11 In3 O10 0.15(11)
C137 O11 In3 O7A 17.8(4)
In4 O11 In3 O7A 175.7(2)
C137 O11 In3 N5 107.0(3)
In4 O11 In3 N5 -95.06(14)
C137 O11 In3 N7 -63.8(3)
In4 O11 In3 N7 94.07(13)
C183 O10 In3 O7B -154.6(9)
In4 O10 In3 O7B 17.9(9)
C183 O10 In3 O8 3.9(3)
In4 O10 In3 O8 176.47(13)
C183 O10 In3 O11 -172.7(3)
In4 O10 In3 O11 -0.15(11)
C183 O10 In3 O7A 157.4(15)
In4 O10 In3 O7A -30.1(16)
C183 O10 In3 N5 -86.9(3)
In4 O10 In3 N5 85.63(13)
C183 O10 In3 N7 91.2(3)
In4 O10 In3 N7 -96.25(13)
C93B N5 In3 O7B 24.2(10)
C93A N5 In3 O7B 10.6(7)
C105 N5 In3 O7B -167.7(4)
C93B N5 In3 O8 123.7(10)
C93A N5 In3 O8 110.1(7)
C105 N5 In3 O8 -68.2(4)
C93B N5 In3 O11 -63.2(10)
C93A N5 In3 O11 -76.8(7)
C105 N5 In3 O11 104.9(4)
C93B N5 In3 O10 -137.1(10)
C93A N5 In3 O10 -150.7(7)
C105 N5 In3 O10 31.0(4)
C93B N5 In3 O7A 35.0(10)
C93A N5 In3 O7A 21.3(7)
C105 N5 In3 O7A -156.9(4)
C93B N5 In3 N7 53.6(13)
C93A N5 In3 N7 39.9(11)
C105 N5 In3 N7 -138.3(7)
C139 N7 In3 O7B 99.4(4)
C151 N7 In3 O7B -69.5(4)
C139 N7 In3 O8 0.2(3)
C151 N7 In3 O8 -168.8(3)
C139 N7 In3 O11 -173.5(3)
C151 N7 In3 O11 17.6(3)
C139 N7 In3 O10 -98.7(3)
C151 N7 In3 O10 92.3(3)
C139 N7 In3 O7A 89.5(4)
C151 N7 In3 O7A -79.5(4)
C139 N7 In3 N5 70.6(9)
C151 N7 In3 N5 -98.3(7)
C163 O9 In4 O7 -96.4(3)
C163 O9 In4 O11 80.1(3)
C163 O9 In4 O10 82.0(5)
C163 O9 In4 N8 -11.0(3)
C163 O9 In4 N6 -179.9(3)
C117 O7 In4 O9 -106.1(3)
C117 O7 In4 O11 93.1(6)
C117 O7 In4 O10 74.3(3)
C117 O7 In4 N8 168.6(3)
C117 O7 In4 N6 -18.5(3)
C137 O11 In4 O9 -23.1(4)
In3 O11 In4 O9 179.41(12)
C137 O11 In4 O7 137.8(5)
In3 O11 In4 O7 -19.6(6)
C137 O11 In4 O10 157.3(4)
In3 O11 In4 O10 -0.15(11)
C137 O11 In4 N8 62.9(4)
In3 O11 In4 N8 -94.53(13)
C137 O11 In4 N6 -111.9(4)
In3 O11 In4 N6 90.66(14)
C183 O10 In4 O9 171.7(4)
In3 O10 In4 O9 -1.7(5)
C183 O10 In4 O7 -10.0(3)
In3 O10 In4 O7 176.61(10)
C183 O10 In4 O11 173.6(3)
In3 O10 In4 O11 0.15(11)
C183 O10 In4 N8 -96.3(3)
In3 O10 In4 N8 90.26(12)
C183 O10 In4 N6 74.1(3)
In3 O10 In4 N6 -99.31(12)
C161 N8 In4 O9 6.1(3)
C173 N8 In4 O9 -169.9(3)
C161 N8 In4 O7 104.4(3)
C173 N8 In4 O7 -71.6(3)
C161 N8 In4 O11 -85.9(3)
C173 N8 In4 O11 98.1(3)
C161 N8 In4 O10 -160.6(3)
C173 N8 In4 O10 23.4(3)
C161 N8 In4 N6 69.7(6)
C173 N8 In4 N6 -106.3(5)
C115 N6 In4 O9 109.5(3)
C127 N6 In4 O9 -67.4(3)
C115 N6 In4 O7 11.3(3)
C127 N6 In4 O7 -165.6(3)
C115 N6 In4 O11 -158.6(3)
C127 N6 In4 O11 24.4(3)
C115 N6 In4 O10 -83.6(3)
C127 N6 In4 O10 99.4(3)
C115 N6 In4 N8 46.2(7)
C127 N6 In4 N8 -130.8(5)
C93A C1A C2A O7A 8.5(16)
C6A C1A C2A O7A -179.3(10)
C93A C1A C2A C3A -168.9(10)
C6A C1A C2A C3A 3.3(13)
O7A C2A C3A C4A 179.9(9)
C1A C2A C3A C4A -2.5(14)
O7A C2A C3A C7A 0.3(14)
C1A C2A C3A C7A 177.9(10)
C2A C3A C4A C5A -0.2(17)
C7A C3A C4A C5A 179.4(12)
C3A C4A C5A C6A 2.1(18)
C3A C4A C5A C8A -178.7(8)
C4A C5A C6A C1A -1.2(17)
C8A C5A C6A C1A 179.6(10)
C2A C1A C6A C5A -1.5(15)
C93A C1A C6A C5A 171.5(11)
C6A C5A C8A C11A -4.3(15)
C4A C5A C8A C11A 176.5(11)
C6A C5A C8A C10A 116.6(13)
C4A C5A C8A C10A -62.5(15)
C6A C5A C8A C9A -125.9(12)
C4A C5A C8A C9A 55.0(14)
C93B N5 C93A C1A -161(4)
C105 N5 C93A C1A 170.3(11)
In3 N5 C93A C1A -7.8(17)
C2A C1A C93A N5 -14(2)
C6A C1A C93A N5 173.7(13)
C1A C2A O7A In3 17.1(14)
C3A C2A O7A In3 -165.5(7)
O7B In3 O7A C2A 15.6(13)
O8 In3 O7A C2A -118.2(8)
O11 In3 O7A C2A 58.9(8)
O10 In3 O7A C2A 87.9(17)
N5 In3 O7A C2A -28.1(8)
N7 In3 O7A C2A 155.2(8)
C6B C1B C2B O7B -178.4(10)
C93B C1B C2B O7B 10.4(17)
C6B C1B C2B C3B 1.0(15)
C93B C1B C2B C3B -170.2(11)
O7B C2B C3B C4B -180.0(10)
C1B C2B C3B C4B 0.6(15)
O7B C2B C3B C7B -1.2(15)
C1B C2B C3B C7B 179.4(10)
C2B C3B C4B C5B -1.4(19)
C7B C3B C4B C5B 179.8(12)
C3B C4B C5B C6B 1(2)
C3B C4B C5B C8B -179.7(11)
C4B C5B C6B C1B 1.0(17)
C8B C5B C6B C1B -178.6(11)
C2B C1B C6B C5B -1.8(16)
C93B C1B C6B C5B 169.8(11)
C6B C5B C8B C11B -6.7(18)
C4B C5B C8B C11B 173.6(14)
C6B C5B C8B C10B -128.5(13)
C4B C5B C8B C10B 51.8(16)
C6B C5B C8B C9B 115.6(15)
C4B C5B C8B C9B -64.0(17)
C93A N5 C93B C1B 14(2)
C105 N5 C93B C1B 170.5(11)
In3 N5 C93B C1B -20.2(18)
C6B C1B C93B N5 -173.3(11)
C2B C1B C93B N5 -1.8(19)
C3B C2B O7B In3 -174.9(8)
C1B C2B O7B In3 4.5(17)
O8 In3 O7B C2B -104.4(10)
O11 In3 O7B C2B 71.6(10)
O10 In3 O7B C2B 54.2(16)
O7A In3 O7B C2B -151(2)
N5 In3 O7B C2B -16.1(10)
N7 In3 O7B C2B 168.9(10)
C5C C4 C5 C6C -172(41)
C3 C4 C5 C6C 2(4)
C8 C4 C5 C6C -176(2)
C7C C2 C7 C6C 176(29)
C3 C2 C7 C6C -1(3)
C1 C2 C7 C6C 172(2)
C2 C7 C6C C5 0(4)
C2 C7 C6C C9 -168.5(17)
C4 C5 C6C C7 0(4)
C4 C5 C6C C9 169(2)
C7 C6C C9 C10 -5(3)
C5 C6C C9 C10 -174(2)
C7 C6C C9 C11 -122(2)
C5 C6C C9 C11 69(2)
C7 C6C C9 C12 117(2)
C5 C6C C9 C12 -52(2)
C5 C4 C5C C6 7(36)
C3 C4 C5C C6 0(5)
C8 C4 C5C C6 -177(3)
C7 C2 C7C C6 -4(23)
C3 C2 C7C C6 0(4)
C1 C2 C7C C6 173(2)
C4 C5C C6 C9C -162(3)
C4 C5C C6 C7C 2(5)
C2 C7C C6 C9C 164(2)
C2 C7C C6 C5C -2(4)
C5C C6 C9C C10C -135(3)
C7C C6 C9C C10C 63(3)
C5C C6 C9C C11C -19(3)
C7C C6 C9C C11C 179(2)
C5C C6 C9C C12C 103(3)
C7C C6 C9C C12C -59(3)
